data_4314734
loop_
_publ_author_name
'Jean-Fran\,cois Lemonnier'
'Laure Gu\'en\'ee'
'G\'erald Bernardinelli'
'Jean-Fran\,cois Vigier'
'Bernard Bocquet'
'Claude Piguet'

_publ_contact_author_address
;Department of inorganic, analytic and applied chemistry 
University of Geneva, Sciences II 
30 quai Ernest-Ansermet 
CH-1211 Gen\`eve 4 
;
_publ_contact_author_email claude.Piguet@unige.ch
_publ_contact_author_fax '+41 (0)22 379 68 30 '
_publ_contact_author_name 'Claude Piguet'
_publ_contact_author_phone '+41 (0)22 379 60 34'
_publ_section_title
;
 Planned Failures from the Principle of Maximum Site Occupancy in
 Lanthanide Helicates
;
_journal_name_full 'Inorganic Chemistry'
_journal_page_first 1252
_journal_page_last 1265
_journal_paper_doi 10.1021/ic902314f
_journal_volume 49
_journal_year 2010
_chemical_formula_sum 'C96 H92 F18 Lu2 N17 O25 S6'
_chemical_formula_weight 2768.17
_chemical_name_systematic
;
 ?
;
_space_group_IT_number 2
_symmetry_cell_setting triclinic
_symmetry_Int_Tables_number 2
_symmetry_space_group_name_Hall '-P 1'
_symmetry_space_group_name_H-M 'P -1'
_atom_sites_solution_hydrogens geom
_atom_sites_solution_primary direct
_atom_sites_solution_secondary difmap
_audit_creation_method SHELXL-97
_cell_angle_alpha 79.404(10)
_cell_angle_beta 84.601(11)
_cell_angle_gamma 68.285(10)
_cell_formula_units_Z 2
_cell_length_a 14.893(2)
_cell_length_b 17.500(2)
_cell_length_c 29.853(4)
_cell_measurement_reflns_used 9755
_cell_measurement_temperature 150(2)
_cell_measurement_theta_max 23.93
_cell_measurement_theta_min 2.215
_cell_volume 7102.2(17)
_computing_cell_refinement 'CELL (Stoe & Cie, 1999)'
_computing_data_collection 'EXPOSE (Stoe & Cie, 1999)'
_computing_data_reduction 'XRED (Stoe & Cie, 1999)'
_computing_molecular_graphics ORTEP
_computing_publication_material Shelxl_ACTA
_computing_structure_refinement 'SHELXL-97 (Sheldrick, 1997)'
_computing_structure_solution SIR97
_diffrn_ambient_temperature 150(2)
_diffrn_detector_area_resol_mean 6
_diffrn_measured_fraction_theta_full 0.922
_diffrn_measured_fraction_theta_max 0.922
_diffrn_measurement_device_type 'Stoe Ipds'
_diffrn_measurement_method \f
_diffrn_radiation_monochromator graphite
_diffrn_radiation_source 'fine-focus sealed tube'
_diffrn_radiation_type MoK\a
_diffrn_radiation_wavelength 0.71073
_diffrn_reflns_av_R_equivalents 0.1090
_diffrn_reflns_av_sigmaI/netI 0.1398
_diffrn_reflns_limit_h_max 16
_diffrn_reflns_limit_h_min -16
_diffrn_reflns_limit_k_max 19
_diffrn_reflns_limit_k_min -19
_diffrn_reflns_limit_l_max 33
_diffrn_reflns_limit_l_min -32
_diffrn_reflns_number 37021
_diffrn_reflns_theta_full 23.63
_diffrn_reflns_theta_max 23.63
_diffrn_reflns_theta_min 1.80
_diffrn_standards_decay_% 0
_exptl_absorpt_coefficient_mu 1.555
_exptl_absorpt_correction_T_max 0.8094
_exptl_absorpt_correction_T_min 0.6706
_exptl_absorpt_correction_type numerical
_exptl_absorpt_process_details 'XRED; Stoe & Cie, 1999'
_exptl_crystal_colour yellow
_exptl_crystal_density_diffrn 1.294
_exptl_crystal_density_method 'not measured'
_exptl_crystal_description prism
_exptl_crystal_F_000 2774
_exptl_crystal_size_max 0.37
_exptl_crystal_size_mid 0.30
_exptl_crystal_size_min 0.15
_platon_squeeze_details
;
;
_refine_diff_density_max 5.137
_refine_diff_density_min -2.365
_refine_diff_density_rms 0.214
_refine_ls_extinction_method none
_refine_ls_goodness_of_fit_ref 1.638
_refine_ls_hydrogen_treatment constr
_refine_ls_matrix_type full
_refine_ls_number_parameters 1053
_refine_ls_number_reflns 19696
_refine_ls_number_restraints 112
_refine_ls_restrained_S_all 1.638
_refine_ls_R_factor_all 0.1766
_refine_ls_R_factor_gt 0.1327
_refine_ls_shift/su_max 0.011
_refine_ls_shift/su_mean 0.001
_refine_ls_structure_factor_coef Fsqd
_refine_ls_weighting_details 'calc w=1/[\s^2^(Fo^2^)+(0.1000P)^2^+0.0000P] where P=(Fo^2^+2Fc^2^)/3'
_refine_ls_weighting_scheme calc
_refine_ls_wR_factor_gt 0.3229
_refine_ls_wR_factor_ref 0.3378
_reflns_number_gt 11068
_reflns_number_total 19696
_reflns_threshold_expression >2sigma(I)
_cod_data_source_file ic902314f_si_003.cif
_cod_data_source_block squeezed
_cod_original_cell_volume 7102.3(16)
_cod_database_code 4314734

loop_
_symmetry_equiv_pos_as_xyz
'x, y, z'
'-x, -y, -z'

loop_
_atom_site_label
_atom_site_type_symbol
_atom_site_fract_x
_atom_site_fract_y
_atom_site_fract_z
_atom_site_U_iso_or_equiv
_atom_site_adp_type
_atom_site_occupancy
_atom_site_symmetry_multiplicity
_atom_site_calc_flag
_atom_site_refinement_flags
_atom_site_disorder_assembly
_atom_site_disorder_group
Lu1 Lu 0.37996(6) 0.37294(5) 0.36710(3) 0.0464(3) Uani 1 1 d . . .
Lu2 Lu 0.10372(6) 1.13777(5) 0.13053(3) 0.0555(3) Uani 1 1 d . A .
C1A C 0.5602(15) 0.1907(14) 0.3627(7) 0.057(6) Uani 1 1 d . . .
C2A C 0.6364(15) 0.1251(12) 0.3829(7) 0.063(6) Uani 1 1 d . A .
H2A H 0.6386 0.0708 0.3848 0.067(6) Uiso 1 1 calc R . .
C3A C 0.7112(18) 0.1406(13) 0.4005(8) 0.070(7) Uani 1 1 d . . .
H3A H 0.7656 0.0961 0.4118 0.067(6) Uiso 1 1 calc R A .
C4A C 0.7048(13) 0.2217(12) 0.4013(7) 0.061(6) Uani 1 1 d . A .
H4A H 0.7511 0.2344 0.4141 0.067(6) Uiso 1 1 calc R . .
C5A C 0.6162(15) 0.2864(13) 0.3795(7) 0.061(5) Uiso 1 1 d . . .
C6A C 0.5948(13) 0.3782(11) 0.3786(6) 0.045(4) Uiso 1 1 d . A .
C7A C 0.5070(15) 0.5137(12) 0.3663(7) 0.058(6) Uani 1 1 d . . .
C8A C 0.4395(14) 0.5879(11) 0.3546(7) 0.050(5) Uani 1 1 d . A .
H8A H 0.3774 0.5923 0.3487 0.067(6) Uiso 1 1 calc R . .
C9A C 0.4630(13) 0.6629(12) 0.3511(7) 0.055(6) Uani 1 1 d . . .
C10A C 0.5655(16) 0.6483(15) 0.3542(7) 0.069(7) Uani 1 1 d . A .
H10A H 0.5848 0.6941 0.3483 0.067(6) Uiso 1 1 calc R . .
C11A C 0.6341(14) 0.5715(11) 0.3651(7) 0.055(5) Uani 1 1 d . . .
H11A H 0.6980 0.5648 0.3689 0.067(6) Uiso 1 1 calc R A .
C12A C 0.6054(13) 0.5027(12) 0.3706(6) 0.048(5) Uani 1 1 d . A .
C13A C 0.7657(15) 0.3828(14) 0.3891(7) 0.063(5) Uiso 1 1 d . A .
H13A H 0.7980 0.4186 0.3723 0.067(6) Uiso 1 1 calc R . .
H13B H 0.7952 0.3280 0.3802 0.067(6) Uiso 1 1 calc R . .
C14A C 0.7752(17) 0.3762(15) 0.4431(8) 0.075(6) Uiso 1 1 d . . .
H14A H 0.8422 0.3528 0.4506 0.067(6) Uiso 1 1 calc R . .
H14B H 0.7424 0.3411 0.4594 0.067(6) Uiso 1 1 calc R . .
H14C H 0.7466 0.4308 0.4514 0.067(6) Uiso 1 1 calc R . .
C15A C 0.3878(12) 0.7420(11) 0.3440(7) 0.045(5) Uani 1 1 d . A .
C16A C 0.2991(15) 0.7646(12) 0.3673(7) 0.052(5) Uani 1 1 d . . .
H16A H 0.2880 0.7263 0.3910 0.067(6) Uiso 1 1 calc R A .
C17A C 0.2260(15) 0.8420(12) 0.3567(7) 0.056(6) Uani 1 1 d . A .
H17A H 0.1658 0.8520 0.3713 0.067(6) Uiso 1 1 calc R . .
C18A C 0.2415(14) 0.9041(12) 0.3247(7) 0.056(6) Uani 1 1 d . . .
C19A C 0.3293(13) 0.8858(12) 0.3044(7) 0.055(6) Uani 1 1 d . A .
H19A H 0.3392 0.9265 0.2818 0.067(6) Uiso 1 1 calc R . .
C20A C 0.4093(16) 0.8089(12) 0.3144(7) 0.057(6) Uani 1 1 d . . .
H20A H 0.4713 0.8023 0.3026 0.067(6) Uiso 1 1 calc R A .
C21A C -0.0401(11) 1.2028(11) 0.2175(7) 0.050(5) Uani 1 1 d D A .
C22A C 0.0715(16) 1.0927(12) 0.2540(6) 0.061(6) Uani 1 1 d DU A .
C23A C 0.1568(16) 1.0210(13) 0.2666(8) 0.063(6) Uani 1 1 d U . .
H23A H 0.2084 1.0027 0.2462 0.067(6) Uiso 1 1 calc R A .
C24A C 0.1570(14) 0.9822(11) 0.3098(8) 0.058(5) Uani 1 1 d U A .
C25A C 0.0800(17) 1.0169(11) 0.3413(7) 0.065(6) Uani 1 1 d U . .
H25A H 0.0838 0.9911 0.3716 0.067(6) Uiso 1 1 calc R A .
C26A C 0.0045(15) 1.0837(13) 0.3288(7) 0.058(5) Uani 1 1 d U A .
H26A H -0.0430 1.1037 0.3507 0.067(6) Uiso 1 1 calc R . .
C27A C -0.0079(13) 1.1260(13) 0.2843(7) 0.055(5) Uani 1 1 d U . .
C28A C -0.1703(15) 1.2363(14) 0.2809(8) 0.069(6) Uiso 1 1 d . . .
H28A H -0.1921 1.2954 0.2688 0.067(6) Uiso 1 1 calc R A .
H28B H -0.1674 1.2301 0.3138 0.067(6) Uiso 1 1 calc R . .
C29A C -0.2444(16) 1.1992(14) 0.2689(8) 0.070(6) Uiso 1 1 d . A .
H29A H -0.3065 1.2264 0.2825 0.067(6) Uiso 1 1 calc R . .
H29B H -0.2224 1.1405 0.2805 0.067(6) Uiso 1 1 calc R . .
H29C H -0.2497 1.2078 0.2364 0.067(6) Uiso 1 1 calc R . .
C30A C -0.0920(13) 1.2636(12) 0.1792(8) 0.052(5) Uani 1 1 d . A .
C31A C -0.1594(14) 1.3437(14) 0.1822(7) 0.066(7) Uani 1 1 d . . .
H31A H -0.1773 1.3624 0.2101 0.067(6) Uiso 1 1 calc R . .
C32A C -0.1974(16) 1.3927(14) 0.1424(9) 0.074(8) Uani 1 1 d . . .
H32A H -0.2371 1.4479 0.1431 0.067(6) Uiso 1 1 calc R . .
C33A C -0.1790(16) 1.3632(14) 0.1003(10) 0.084(9) Uani 1 1 d . . .
H33A H -0.2143 1.3920 0.0744 0.067(6) Uiso 1 1 calc R . .
C34A C -0.1023(17) 1.2862(12) 0.1012(7) 0.058(6) Uani 1 1 d . A .
C35A C -0.051(3) 1.2441(16) 0.0602(11) 0.105(11) Uani 1 1 d . A .
C36A C -0.2160(18) 1.2972(16) 0.0190(9) 0.086(7) Uiso 1 1 d . . .
H36A H -0.2439 1.2580 0.0133 0.067(6) Uiso 1 1 calc R . .
H36B H -0.2423 1.3142 0.0481 0.067(6) Uiso 1 1 calc R . .
C37A C -0.2449(18) 1.3692(15) -0.0160(8) 0.080(7) Uiso 1 1 d . . .
H37A H -0.3142 1.3932 -0.0166 0.067(6) Uiso 1 1 calc R . .
H37B H -0.2198 1.3529 -0.0451 0.067(6) Uiso 1 1 calc R . .
H37C H -0.2201 1.4095 -0.0099 0.067(6) Uiso 1 1 calc R . .
C38A C -0.052(2) 1.2131(16) -0.0146(9) 0.087(7) Uiso 1 1 d . . .
H38A H 0.0101 1.2194 -0.0183 0.067(6) Uiso 1 1 calc R . .
H38B H -0.0873 1.2405 -0.0424 0.067(6) Uiso 1 1 calc R . .
C39A C -0.038(3) 1.123(2) -0.0075(12) 0.124(11) Uiso 1 1 d . . .
H39A H 0.0017 1.0984 -0.0321 0.067(6) Uiso 1 1 calc R . .
H39B H -0.0991 1.1171 -0.0065 0.067(6) Uiso 1 1 calc R . .
H39C H -0.0060 1.0966 0.0208 0.067(6) Uiso 1 1 calc R . .
C40A C 0.4763(16) 0.1846(14) 0.3453(8) 0.058(6) Uani 1 1 d . A .
N8A N 0.4709(13) 0.1309(12) 0.3250(7) 0.074(6) Uani 1 1 d D . .
C41A C 0.3763(17) 0.1333(19) 0.3107(9) 0.100(9) Uiso 1 1 d D A .
H41A H 0.3379 0.1909 0.2994 0.067(6) Uiso 1 1 calc R . .
H41B H 0.3890 0.1030 0.2852 0.067(6) Uiso 1 1 calc R . .
C42A C 0.3169(19) 0.0997(18) 0.3450(9) 0.101(9) Uiso 1 1 d D . .
H42A H 0.2576 0.1065 0.3317 0.067(6) Uiso 1 1 calc R A .
H42B H 0.3027 0.1292 0.3704 0.067(6) Uiso 1 1 calc R . .
H42C H 0.3516 0.0416 0.3551 0.067(6) Uiso 1 1 calc R . .
C43A C 0.5592(18) 0.0691(15) 0.3027(9) 0.082(7) Uiso 1 1 d . A .
H43A H 0.5509 0.0786 0.2701 0.067(6) Uiso 1 1 calc R . .
H43B H 0.6171 0.0788 0.3080 0.067(6) Uiso 1 1 calc R . .
C44A C 0.5711(17) -0.0215(14) 0.3224(8) 0.075(6) Uiso 1 1 d . . .
H44A H 0.6280 -0.0586 0.3091 0.067(6) Uiso 1 1 calc R A .
H44B H 0.5155 -0.0321 0.3156 0.067(6) Uiso 1 1 calc R . .
H44C H 0.5772 -0.0304 0.3549 0.067(6) Uiso 1 1 calc R . .
N1A N 0.5479(11) 0.2707(10) 0.3624(5) 0.049(4) Uiso 1 1 d . A .
N2A N 0.5046(13) 0.4305(10) 0.3694(6) 0.060(5) Uani 1 1 d . A .
N3A N 0.6578(9) 0.4191(9) 0.3791(6) 0.052(5) Uani 1 1 d . . .
N4A N 0.0499(12) 1.1446(11) 0.2092(6) 0.069(5) Uiso 1 1 d D . .
N5A N -0.0708(10) 1.1936(10) 0.2615(6) 0.054(5) Uani 1 1 d . A .
N6A N -0.0601(12) 1.2390(10) 0.1391(6) 0.053(5) Uani 1 1 d . . .
N7A N -0.1048(14) 1.2522(11) 0.0225(7) 0.068(5) Uani 1 1 d . . .
O1A O 0.3877(9) 0.2481(8) 0.3550(5) 0.057(3) Uiso 1 1 d . A .
O2A O 0.0276(9) 1.1975(9) 0.0638(5) 0.065(4) Uani 1 1 d . . .
C1B C 0.3097(18) 0.2770(12) 0.4591(8) 0.064(6) Uani 1 1 d U . .
C2B C 0.2706(17) 0.2187(14) 0.4820(9) 0.072(7) Uani 1 1 d U A .
H2B H 0.2978 0.1860 0.5090 0.067(6) Uiso 1 1 calc R . .
C3B C 0.1911(17) 0.2079(15) 0.4653(9) 0.082(8) Uani 1 1 d U . .
H3B H 0.1636 0.1712 0.4818 0.067(6) Uiso 1 1 calc R A .
C4B C 0.155(2) 0.2536(16) 0.4236(8) 0.087(9) Uani 1 1 d U A .
H4B H 0.1067 0.2450 0.4102 0.067(6) Uiso 1 1 calc R . .
C5B C 0.1949(14) 0.3140(13) 0.4016(8) 0.071(8) Uani 1 1 d U . .
C6B C 0.1649(14) 0.3693(13) 0.3579(7) 0.056(5) Uiso 1 1 d . A .
C7B C 0.1728(15) 0.4637(14) 0.2976(7) 0.068(6) Uiso 1 1 d D . .
C8B C 0.1916(14) 0.5173(11) 0.2631(8) 0.060(6) Uani 1 1 d . A .
H8B H 0.2521 0.5218 0.2618 0.067(6) Uiso 1 1 calc R . .
C9B C 0.1319(12) 0.5630(13) 0.2315(7) 0.056(6) Uani 1 1 d . . .
C10B C 0.0378(14) 0.5530(13) 0.2315(8) 0.061(6) Uani 1 1 d . A .
H10B H -0.0037 0.5816 0.2075 0.067(6) Uiso 1 1 calc R . .
C11B C 0.0100(15) 0.5013(12) 0.2670(8) 0.062(6) Uani 1 1 d . . .
H11B H -0.0515 0.4987 0.2689 0.067(6) Uiso 1 1 calc R A .
C12B C 0.0791(13) 0.4540(13) 0.2993(7) 0.057(6) Uani 1 1 d . A .
C13B C 0.0019(15) 0.3607(13) 0.3494(8) 0.062(5) Uiso 1 1 d . A .
H13C H 0.0038 0.3408 0.3820 0.067(6) Uiso 1 1 calc R . .
H13D H -0.0604 0.4047 0.3430 0.067(6) Uiso 1 1 calc R . .
C14B C 0.0109(16) 0.2948(14) 0.3263(8) 0.068(6) Uiso 1 1 d . . .
H14D H -0.0394 0.2733 0.3368 0.067(6) Uiso 1 1 calc R . .
H14E H 0.0728 0.2513 0.3321 0.067(6) Uiso 1 1 calc R . .
H14F H 0.0055 0.3149 0.2941 0.067(6) Uiso 1 1 calc R . .
C15B C 0.1501(14) 0.6221(12) 0.1955(7) 0.056(6) Uani 1 1 d . A .
C16B C 0.0844(14) 0.7010(12) 0.1786(8) 0.061(6) Uani 1 1 d . . .
H16B H 0.0215 0.7144 0.1905 0.067(6) Uiso 1 1 calc R A .
C17B C 0.1018(17) 0.7591(13) 0.1474(8) 0.068(7) Uani 1 1 d . A .
H17B H 0.0512 0.8066 0.1354 0.067(6) Uiso 1 1 calc R . .
C18B C 0.2014(14) 0.7470(11) 0.1325(7) 0.053(6) Uani 1 1 d . . .
C19B C 0.2737(16) 0.6660(13) 0.1451(7) 0.063(6) Uani 1 1 d . A .
H19B H 0.3364 0.6531 0.1329 0.067(6) Uiso 1 1 calc R . .
C20B C 0.2471(15) 0.6067(12) 0.1764(7) 0.057(6) Uani 1 1 d . . .
H20B H 0.2945 0.5548 0.1852 0.067(6) Uiso 1 1 calc R A .
C21B C 0.2527(19) 1.0637(15) 0.0447(7) 0.098(11) Uani 1 1 d D A .
C22B C 0.215(2) 0.9558(11) 0.0788(8) 0.081(8) Uani 1 1 d D A .
C23B C 0.1862(16) 0.8937(14) 0.1079(7) 0.071(7) Uani 1 1 d . . .
H23B H 0.1404 0.9079 0.1314 0.067(6) Uiso 1 1 calc R A .
C24B C 0.2298(19) 0.8094(14) 0.1003(8) 0.074(7) Uani 1 1 d . A .
C25B C 0.3034(18) 0.7875(13) 0.0639(8) 0.071(7) Uani 1 1 d . . .
H25B H 0.3368 0.7319 0.0611 0.067(6) Uiso 1 1 calc R A .
C26B C 0.3222(18) 0.8485(14) 0.0347(10) 0.081(8) Uani 1 1 d . A .
H26B H 0.3626 0.8355 0.0093 0.067(6) Uiso 1 1 calc R . .
C27B C 0.2851(17) 0.9238(15) 0.0416(8) 0.068(7) Uani 1 1 d . . .
C28B C 0.3686(19) 1.0007(18) -0.0167(9) 0.091(8) Uiso 1 1 d . . .
H28C H 0.4239 0.9488 -0.0135 0.067(6) Uiso 1 1 calc R A .
H28D H 0.3916 1.0462 -0.0180 0.067(6) Uiso 1 1 calc R . .
C29B C 0.315(2) 1.012(2) -0.0603(11) 0.124(11) Uiso 1 1 d . A .
H29D H 0.3587 1.0097 -0.0861 0.067(6) Uiso 1 1 calc R . .
H29E H 0.2623 1.0642 -0.0638 0.067(6) Uiso 1 1 calc R . .
H29F H 0.2903 0.9674 -0.0581 0.067(6) Uiso 1 1 calc R . .
C30B C 0.2409(16) 1.1522(13) 0.0368(8) 0.064(6) Uani 1 1 d . A .
C31B C 0.258(2) 1.1908(15) -0.0024(9) 0.100(10) Uani 1 1 d U . .
H31B H 0.2658 1.1676 -0.0288 0.067(6) Uiso 1 1 calc R . .
C32B C 0.266(2) 1.2673(19) -0.0038(9) 0.093(8) Uani 1 1 d U . .
H32B H 0.2875 1.2914 -0.0310 0.067(6) Uiso 1 1 calc R . .
C33B C 0.2412(18) 1.3144(16) 0.0358(8) 0.078(7) Uani 1 1 d U . .
H33B H 0.2445 1.3664 0.0358 0.067(6) Uiso 1 1 calc R . .
C34B C 0.2099(18) 1.2616(16) 0.0758(9) 0.079(7) Uiso 1 1 d U A .
C35B C 0.1734(16) 1.2926(13) 0.1198(7) 0.057(6) Uani 1 1 d . A .
C36B C 0.2857(18) 1.3671(15) 0.1224(9) 0.079(7) Uiso 1 1 d . . .
H36C H 0.3267 1.3326 0.1010 0.067(6) Uiso 1 1 calc R . .
H36D H 0.3243 1.3606 0.1482 0.067(6) Uiso 1 1 calc R . .
C37B C 0.247(2) 1.4631(17) 0.0982(10) 0.105(9) Uiso 1 1 d . . .
H37D H 0.3017 1.4794 0.0877 0.067(6) Uiso 1 1 calc R . .
H37E H 0.2093 1.4975 0.1198 0.067(6) Uiso 1 1 calc R . .
H37F H 0.2087 1.4697 0.0729 0.067(6) Uiso 1 1 calc R . .
C38B C 0.1546(17) 1.3633(14) 0.1841(6) 0.082(7) Uiso 1 1 d D . .
H38C H 0.1585 1.4160 0.1876 0.067(6) Uiso 1 1 calc R . .
H38D H 0.0868 1.3704 0.1844 0.067(6) Uiso 1 1 calc R . .
C39B C 0.2036(16) 1.2972(14) 0.2232(7) 0.075(6) Uiso 1 1 d D . .
H39D H 0.1729 1.3136 0.2515 0.067(6) Uiso 1 1 calc R . .
H39E H 0.2705 1.2906 0.2230 0.067(6) Uiso 1 1 calc R . .
H39F H 0.1984 1.2454 0.2200 0.067(6) Uiso 1 1 calc R . .
C40B C 0.3894(15) 0.3000(13) 0.4720(6) 0.051(5) Uani 1 1 d . A .
C41B C 0.3461(17) 0.2876(14) 0.5562(7) 0.083(7) Uiso 1 1 d D A .
H41C H 0.3457 0.3297 0.5734 0.067(6) Uiso 1 1 calc R . .
H41D H 0.2800 0.2991 0.5486 0.067(6) Uiso 1 1 calc R . .
C42B C 0.3845(16) 0.2034(12) 0.5853(8) 0.071(6) Uiso 1 1 d D . .
H42D H 0.3475 0.2038 0.6134 0.067(6) Uiso 1 1 calc R . .
H42E H 0.4510 0.1905 0.5916 0.067(6) Uiso 1 1 calc R . .
H42F H 0.3796 0.1621 0.5694 0.067(6) Uiso 1 1 calc R . .
C43B C 0.4997(13) 0.3074(11) 0.5212(7) 0.050(5) Uiso 1 1 d . A .
H43C H 0.5194 0.2811 0.5520 0.067(6) Uiso 1 1 calc R . .
H43D H 0.5511 0.2806 0.5005 0.067(6) Uiso 1 1 calc R . .
C44B C 0.4862(16) 0.3994(14) 0.5155(8) 0.071(6) Uiso 1 1 d . . .
H44D H 0.5464 0.4045 0.5205 0.067(6) Uiso 1 1 calc R . .
H44E H 0.4383 0.4256 0.5373 0.067(6) Uiso 1 1 calc R . .
H44F H 0.4655 0.4261 0.4852 0.067(6) Uiso 1 1 calc R . .
N1B N 0.2628(12) 0.3268(10) 0.4202(6) 0.052(4) Uiso 1 1 d . A .
N2B N 0.2247(11) 0.4065(10) 0.3362(5) 0.059(4) Uiso 1 1 d D A .
N3B N 0.0793(11) 0.3957(10) 0.3361(6) 0.058(5) Uani 1 1 d . . .
N4B N 0.1936(11) 1.0461(10) 0.0816(6) 0.060(4) Uiso 1 1 d D . .
N5B N 0.2991(13) 1.0000(11) 0.0227(7) 0.066(5) Uani 1 1 d . A .
N6B N 0.2136(10) 1.1859(9) 0.0760(5) 0.043(4) Uiso 1 1 d . . .
N7B N 0.2033(15) 1.3386(11) 0.1382(5) 0.067(5) Uani 1 1 d D . .
N8B N 0.4070(11) 0.2932(10) 0.5119(7) 0.072(6) Uani 1 1 d D . .
O1B O 0.4357(9) 0.3201(8) 0.4396(4) 0.049(3) Uiso 1 1 d . A .
O2B O 0.1126(13) 1.2621(9) 0.1426(5) 0.076(5) Uani 1 1 d . . .
C4T C 0.143(3) 0.589(2) 0.4161(12) 0.070(4) Uiso 0.473(15) 1 d PD A 1
F10T F 0.1028(19) 0.6329(16) 0.4507(8) 0.070(4) Uiso 0.473(15) 1 d PD A 1
F11T F 0.097(2) 0.5377(16) 0.4105(9) 0.070(4) Uiso 0.473(15) 1 d PD A 1
F12T F 0.1413(19) 0.6414(16) 0.3782(8) 0.070(4) Uiso 0.473(15) 1 d PD A 1
S4T S 0.2587(9) 0.5297(8) 0.4358(5) 0.070(4) Uiso 0.473(15) 1 d PD A 1
O10T O 0.298(3) 0.494(2) 0.3952(9) 0.070(4) Uiso 0.473(15) 1 d PD A 1
O11T O 0.298(3) 0.585(2) 0.4461(13) 0.070(4) Uiso 0.473(15) 1 d PD A 1
O12T O 0.254(3) 0.4655(18) 0.4725(10) 0.070(4) Uiso 0.473(15) 1 d PD A 1
C4P C 0.207(2) 0.569(2) 0.4537(13) 0.071(3) Uiso 0.527(15) 1 d PD A 2
F10P F 0.1271(15) 0.6217(14) 0.4742(9) 0.071(3) Uiso 0.527(15) 1 d PD A 2
F11P F 0.2803(18) 0.5994(16) 0.4535(11) 0.071(3) Uiso 0.527(15) 1 d PD A 2
F12P F 0.2344(18) 0.4946(13) 0.4829(9) 0.071(3) Uiso 0.527(15) 1 d PD A 2
S4P S 0.1916(8) 0.5575(7) 0.3962(4) 0.071(3) Uiso 0.527(15) 1 d PD A 2
O10P O 0.289(2) 0.499(2) 0.3870(11) 0.071(3) Uiso 0.527(15) 1 d PD A 2
O11P O 0.1135(19) 0.5301(19) 0.3944(11) 0.071(3) Uiso 0.527(15) 1 d PD A 2
O12P O 0.179(2) 0.6368(15) 0.3672(10) 0.071(3) Uiso 0.527(15) 1 d PD A 2
S1T S 0.4538(4) 0.3667(4) 0.2500(2) 0.0612(14) Uiso 1 1 d . . .
O1T O 0.4147(9) 0.4004(8) 0.2919(5) 0.059(3) Uiso 1 1 d . A .
O2T O 0.3886(11) 0.3966(10) 0.2123(6) 0.081(5) Uiso 1 1 d . A .
O3T O 0.5112(10) 0.2800(9) 0.2586(5) 0.061(4) Uiso 1 1 d . A .
C1T C 0.5505(19) 0.4143(17) 0.2361(10) 0.084(7) Uiso 1 1 d . A .
F1T F 0.6028(10) 0.4003(9) 0.2667(5) 0.086(4) Uiso 1 1 d . . .
F2T F 0.5006(11) 0.5004(10) 0.2237(5) 0.095(4) Uiso 1 1 d . . .
F3T F 0.5960(11) 0.3894(10) 0.1974(5) 0.099(4) Uiso 1 1 d . . .
S2T S 0.3420(5) 1.0706(5) 0.1770(3) 0.096(2) Uiso 1 1 d DU A .
O4T O 0.2451(10) 1.0747(10) 0.1653(5) 0.082(5) Uiso 1 1 d DU . .
O5T O 0.3642(12) 1.0459(11) 0.2244(5) 0.086(5) Uiso 1 1 d DU . .
O6T O 0.3656(16) 1.1413(12) 0.1548(7) 0.129(8) Uiso 1 1 d DU . .
C2T C 0.418(2) 0.997(2) 0.1458(11) 0.128(11) Uiso 1 1 d DU . .
F4T F 0.5160(15) 0.9872(14) 0.1565(7) 0.151(7) Uiso 1 1 d DU A .
F5T F 0.4112(15) 1.0200(14) 0.1014(7) 0.153(7) Uiso 1 1 d DU A .
F6T F 0.4122(17) 0.9233(15) 0.1604(8) 0.173(9) Uiso 1 1 d DU A .
S3T S -0.0566(7) 1.0236(7) 0.1672(4) 0.128(3) Uiso 1 1 d DU A .
O7T O -0.0277(19) 0.9363(11) 0.1836(9) 0.153(9) Uiso 1 1 d DU . .
O8T O -0.1098(17) 1.0722(13) 0.2020(7) 0.141(8) Uiso 1 1 d DU . .
O9T O 0.0168(11) 1.0509(10) 0.1412(5) 0.080(5) Uiso 1 1 d DU . .
C3T C -0.130(3) 1.044(3) 0.1248(17) 0.25(3) Uiso 1 1 d DU . .
F7T F -0.210(2) 1.023(2) 0.1453(11) 0.241(14) Uiso 1 1 d DU A .
F8T F -0.091(2) 0.9956(19) 0.0915(11) 0.239(14) Uiso 1 1 d DU A .
F9T F -0.173(2) 1.1232(18) 0.1058(11) 0.226(13) Uiso 1 1 d DU A .
S5T S 0.0263(11) 0.5389(10) -0.0176(5) 0.0861(18) Uiso 0.50 1 d PD . .
O13T O 0.009(2) 0.6055(17) 0.0096(10) 0.0861(18) Uiso 0.50 1 d PD . .
O14T O -0.026(2) 0.571(2) -0.0587(9) 0.0861(18) Uiso 0.50 1 d PD . .
O15T O 0.1258(16) 0.491(2) -0.0166(11) 0.0861(18) Uiso 0.50 1 d PD . .
C5T C -0.031(2) 0.468(2) 0.0321(15) 0.0861(18) Uiso 0.50 1 d PD . .
F13T F -0.015(2) 0.3986(16) 0.0132(9) 0.0861(18) Uiso 0.50 1 d PD . .
F14T F 0.027(2) 0.4599(17) 0.0657(10) 0.0861(18) Uiso 0.50 1 d PD . .
F15T F -0.1193(19) 0.5219(18) 0.0352(9) 0.0861(18) Uiso 0.50 1 d PD . .
S6T S 0.5266(8) 1.0266(7) 0.4749(4) 0.0861(18) Uiso 0.50 1 d P . .
O16T O 0.494(3) 1.018(2) 0.4352(14) 0.0861(18) Uiso 0.50 1 d P . .
O17T O 0.639(3) 0.981(3) 0.4748(18) 0.0861(18) Uiso 0.50 1 d P . .
O18T O 0.516(3) 1.100(3) 0.486(2) 0.0861(18) Uiso 0.50 1 d P . .
C6T C 0.5266(8) 1.0266(7) 0.4749(4) 0.0861(18) Uiso 0.50 1 d P . .
F16T F 0.543(2) 0.9575(19) 0.5576(11) 0.0861(18) Uiso 0.50 1 d P . .
F17T F 0.388(2) 1.012(3) 0.5281(15) 0.0861(18) Uiso 0.50 1 d P . .
F18T F 0.507(2) 0.890(3) 0.5102(16) 0.0861(18) Uiso 0.50 1 d P . .
S2S S 0.9623(7) 0.1321(6) 0.4528(3) 0.122(3) Uiso 1 1 d D . .
O5S O 0.9186(19) 0.0722(17) 0.4390(9) 0.146(9) Uiso 1 1 d . . .
O3S O 1.080(2) 0.090(2) 0.4591(11) 0.181(12) Uiso 1 1 d . . .
O4S O 0.9334(13) 0.2010(12) 0.4231(6) 0.096(5) Uiso 1 1 d . . .
C2S C 0.895(3) 0.161(3) 0.5042(9) 0.289(11) Uiso 1 1 d D . .
F3S F 0.929(3) 0.085(2) 0.5365(15) 0.289(11) Uiso 1 1 d D . .
F4S F 0.791(2) 0.194(2) 0.5121(14) 0.289(11) Uiso 1 1 d D . .
F5S F 0.933(3) 0.216(2) 0.5199(14) 0.289(11) Uiso 1 1 d D . .
C3S C 0.651(2) 0.600(2) 0.2406(12) 0.116(10) Uiso 1 1 d . . .
C4S C 0.735(2) 0.5187(19) 0.2595(10) 0.095(8) Uiso 1 1 d . . .
N5S N 0.7877(15) 0.4601(14) 0.2753(7) 0.085(6) Uiso 1 1 d . . .
O1W O -0.415(2) 1.562(2) 0.0737(12) 0.197(13) Uiso 1 1 d . . .
O2W O -0.258(4) 0.845(3) 0.1975(18) 0.30(2) Uiso 1 1 d . . .
O3W O 0.298(3) 0.727(3) 0.2444(15) 0.26(2) Uiso 1 1 d . . .

loop_
_atom_site_aniso_label
_atom_site_aniso_U_11
_atom_site_aniso_U_22
_atom_site_aniso_U_33
_atom_site_aniso_U_23
_atom_site_aniso_U_13
_atom_site_aniso_U_12
Lu1 0.0467(5) 0.0346(4) 0.0593(6) 0.0025(4) -0.0083(4) -0.0194(4)
Lu2 0.0586(6) 0.0435(5) 0.0556(6) 0.0024(4) -0.0083(4) -0.0117(4)
C1A 0.071(13) 0.067(13) 0.061(13) -0.020(12) 0.001(11) -0.054(12)
C2A 0.066(13) 0.043(11) 0.071(15) 0.015(11) -0.010(12) -0.018(10)
C3A 0.087(16) 0.044(12) 0.077(16) 0.007(12) -0.024(13) -0.025(11)
C4A 0.044(10) 0.056(12) 0.077(15) 0.021(11) -0.019(10) -0.021(9)
C7A 0.070(13) 0.051(12) 0.056(13) 0.018(11) -0.018(10) -0.035(10)
C8A 0.062(12) 0.046(11) 0.060(13) -0.006(10) -0.002(10) -0.042(10)
C9A 0.053(11) 0.055(12) 0.054(12) 0.001(10) -0.009(9) -0.020(9)
C10A 0.075(14) 0.091(17) 0.065(14) 0.009(13) -0.020(11) -0.062(13)
C11A 0.052(11) 0.040(10) 0.077(14) -0.011(11) -0.007(10) -0.021(9)
C12A 0.064(12) 0.054(11) 0.049(11) -0.001(10) -0.023(9) -0.049(10)
C15A 0.040(10) 0.041(10) 0.062(13) -0.004(10) -0.010(9) -0.023(8)
C16A 0.067(13) 0.041(10) 0.055(13) 0.000(10) -0.015(11) -0.029(10)
C17A 0.071(13) 0.054(12) 0.052(13) 0.013(11) -0.010(10) -0.040(10)
C18A 0.053(12) 0.047(11) 0.069(15) -0.020(11) -0.007(11) -0.012(9)
C19A 0.050(11) 0.051(11) 0.071(14) 0.018(11) -0.015(10) -0.037(9)
C20A 0.085(15) 0.045(11) 0.045(12) 0.003(10) -0.001(11) -0.032(11)
C21A 0.046(10) 0.056(12) 0.049(12) -0.004(10) -0.011(9) -0.020(9)
C22A 0.094(13) 0.043(10) 0.052(10) 0.008(9) 0.001(8) -0.038(8)
C23A 0.074(12) 0.048(11) 0.067(11) -0.008(10) 0.004(10) -0.022(8)
C24A 0.060(10) 0.033(9) 0.081(12) 0.009(9) -0.012(8) -0.023(7)
C25A 0.104(14) 0.034(9) 0.058(11) 0.010(8) 0.001(9) -0.036(8)
C26A 0.066(11) 0.058(11) 0.054(9) -0.003(9) 0.007(9) -0.033(7)
C27A 0.043(9) 0.062(12) 0.067(11) 0.008(9) -0.011(7) -0.034(8)
C30A 0.047(11) 0.044(11) 0.065(14) -0.006(11) 0.000(10) -0.018(9)
C31A 0.057(12) 0.086(16) 0.046(12) 0.002(12) -0.012(10) -0.018(12)
C32A 0.063(13) 0.048(12) 0.088(18) 0.025(13) -0.019(13) -0.005(10)
C33A 0.057(13) 0.062(14) 0.082(18) 0.014(14) 0.007(13) 0.023(11)
C34A 0.103(16) 0.042(11) 0.042(12) -0.012(10) 0.014(12) -0.042(11)
C35A 0.17(3) 0.051(15) 0.10(2) 0.035(16) -0.03(2) -0.054(19)
C40A 0.080(15) 0.048(12) 0.063(14) -0.016(11) -0.014(11) -0.037(11)
N8A 0.090(14) 0.052(11) 0.081(14) -0.001(11) 0.002(11) -0.033(10)
N2A 0.092(13) 0.055(10) 0.049(10) -0.007(9) 0.006(9) -0.046(10)
N3A 0.030(7) 0.049(9) 0.077(11) 0.006(9) -0.015(7) -0.019(7)
N5A 0.037(8) 0.053(9) 0.066(11) -0.006(9) 0.006(8) -0.013(7)
N6A 0.059(10) 0.045(9) 0.067(12) 0.001(9) -0.020(9) -0.034(8)
N7A 0.085(13) 0.052(10) 0.073(13) -0.009(10) -0.024(11) -0.025(9)
O2A 0.044(7) 0.059(9) 0.066(10) -0.010(8) -0.006(7) 0.011(7)
C1B 0.104(16) 0.036(10) 0.065(14) -0.013(10) 0.006(12) -0.040(10)
C2B 0.090(15) 0.058(13) 0.078(16) 0.013(12) -0.014(11) -0.046(11)
C3B 0.079(15) 0.071(15) 0.099(17) 0.029(13) -0.020(12) -0.046(12)
C4B 0.15(2) 0.094(18) 0.069(15) 0.006(13) -0.022(13) -0.106(18)
C5B 0.056(12) 0.053(12) 0.085(16) 0.032(12) -0.002(11) -0.020(9)
C8B 0.053(11) 0.038(10) 0.100(17) 0.002(12) -0.005(11) -0.032(9)
C9B 0.040(10) 0.059(12) 0.064(13) 0.016(11) -0.012(9) -0.020(9)
C10B 0.058(12) 0.061(13) 0.072(15) -0.008(12) -0.023(11) -0.026(10)
C11B 0.068(13) 0.053(12) 0.081(16) -0.014(12) -0.014(12) -0.037(11)
C12B 0.042(10) 0.069(13) 0.069(14) 0.003(12) -0.008(10) -0.036(10)
C15B 0.051(12) 0.047(11) 0.067(14) -0.017(11) -0.029(10) -0.004(9)
C16B 0.045(11) 0.054(12) 0.082(16) 0.000(12) 0.001(11) -0.020(9)
C17B 0.083(16) 0.040(11) 0.077(16) -0.010(12) -0.008(13) -0.015(11)
C18B 0.054(11) 0.041(10) 0.059(13) 0.004(10) 0.002(10) -0.018(9)
C19B 0.060(12) 0.053(12) 0.064(14) -0.024(11) -0.001(11) -0.001(10)
C20B 0.075(14) 0.036(10) 0.059(13) 0.013(10) -0.022(11) -0.023(10)
C21B 0.14(2) 0.062(15) 0.041(13) -0.004(12) 0.015(14) 0.022(16)
C22B 0.15(2) 0.051(13) 0.065(16) -0.027(12) -0.021(16) -0.048(15)
C23B 0.076(14) 0.071(15) 0.050(13) 0.024(12) 0.006(11) -0.026(12)
C24B 0.100(18) 0.060(14) 0.063(15) -0.013(12) -0.022(14) -0.025(13)
C25B 0.100(17) 0.039(11) 0.070(15) 0.013(11) -0.010(14) -0.028(11)
C26B 0.088(17) 0.052(14) 0.10(2) -0.011(14) 0.022(15) -0.034(13)
C27B 0.075(14) 0.075(16) 0.057(14) -0.010(13) 0.007(12) -0.032(13)
C30B 0.084(15) 0.060(13) 0.072(16) 0.007(13) -0.009(12) -0.062(12)
C31B 0.15(3) 0.055(12) 0.061(15) 0.006(11) -0.012(16) -0.011(15)
C32B 0.13(2) 0.116(18) 0.058(13) 0.009(12) -0.024(14) -0.074(19)
C33B 0.095(17) 0.074(14) 0.068(14) 0.012(10) -0.018(13) -0.041(14)
C35B 0.085(15) 0.044(11) 0.046(13) 0.001(11) -0.016(11) -0.027(11)
C40B 0.084(14) 0.056(12) 0.014(9) 0.000(9) -0.009(9) -0.026(11)
N3B 0.051(9) 0.055(10) 0.073(12) 0.013(9) -0.002(8) -0.036(8)
N5B 0.075(12) 0.051(10) 0.081(13) 0.002(10) 0.011(10) -0.042(9)
N7B 0.118(16) 0.056(10) 0.047(10) -0.005(9) -0.017(10) -0.050(11)
N8B 0.059(10) 0.054(10) 0.102(16) 0.026(11) -0.009(10) -0.037(8)
O2B 0.136(14) 0.052(8) 0.070(10) -0.013(8) -0.024(10) -0.061(10)

loop_
_atom_type_symbol
_atom_type_description
_atom_type_scat_dispersion_real
_atom_type_scat_dispersion_imag
_atom_type_scat_source
C C 0.0033 0.0016 'International Tables Vol C Tables 4.2.6.8 and 6.1.1.4'
H H 0.0000 0.0000 'International Tables Vol C Tables 4.2.6.8 and 6.1.1.4'
N N 0.0061 0.0033 'International Tables Vol C Tables 4.2.6.8 and 6.1.1.4'
O O 0.0106 0.0060 'International Tables Vol C Tables 4.2.6.8 and 6.1.1.4'
Lu Lu -0.4720 5.8584 'International Tables Vol C Tables 4.2.6.8 and 6.1.1.4'
F F 0.0171 0.0103 'International Tables Vol C Tables 4.2.6.8 and 6.1.1.4'
S S 0.1246 0.1234 'International Tables Vol C Tables 4.2.6.8 and 6.1.1.4'

loop_
_geom_angle_atom_site_label_1
_geom_angle_atom_site_label_2
_geom_angle_atom_site_label_3
_geom_angle
_geom_angle_site_symmetry_1
_geom_angle_site_symmetry_3
_geom_angle_publ_flag
O1A Lu1 O1T 87.2(5) . . ?
O1A Lu1 O10P 148.3(10) . . ?
O1T Lu1 O10P 105.1(9) . . ?
O1A Lu1 O10T 149.8(11) . . ?
O1T Lu1 O10T 110.5(9) . . ?
O10P Lu1 O10T 7.0(14) . . ?
O1A Lu1 O1B 92.1(5) . . ?
O1T Lu1 O1B 148.1(5) . . ?
O10P Lu1 O1B 92.1(9) . . ?
O10T Lu1 O1B 85.2(8) . . ?
O1A Lu1 N2B 78.4(5) . . ?
O1T Lu1 N2B 79.6(5) . . ?
O10P Lu1 N2B 75.3(10) . . ?
O10T Lu1 N2B 80.9(11) . . ?
O1B Lu1 N2B 131.5(5) . . ?
O1A Lu1 N2A 131.8(5) . . ?
O1T Lu1 N2A 79.3(5) . . ?
O10P Lu1 N2A 79.7(10) . . ?
O10T Lu1 N2A 77.0(12) . . ?
O1B Lu1 N2A 77.5(5) . . ?
N2B Lu1 N2A 141.6(5) . . ?
O1A Lu1 N1A 66.3(5) . . ?
O1T Lu1 N1A 79.3(5) . . ?
O10P Lu1 N1A 144.0(10) . . ?
O10T Lu1 N1A 139.2(11) . . ?
O1B Lu1 N1A 71.3(5) . . ?
N2B Lu1 N1A 139.4(6) . . ?
N2A Lu1 N1A 65.8(6) . . ?
O1A Lu1 N1B 70.6(5) . . ?
O1T Lu1 N1B 141.0(6) . . ?
O10P Lu1 N1B 82.3(10) . . ?
O10T Lu1 N1B 80.8(11) . . ?
O1B Lu1 N1B 66.9(5) . . ?
N2B Lu1 N1B 65.1(5) . . ?
N2A Lu1 N1B 139.2(6) . . ?
N1A Lu1 N1B 117.1(5) . . ?
O4T Lu2 O2A 146.7(5) . . ?
O4T Lu2 O9T 110.4(6) . . ?
O2A Lu2 O9T 87.7(6) . . ?
O4T Lu2 O2B 86.5(6) . . ?
O2A Lu2 O2B 92.7(6) . . ?
O9T Lu2 O2B 147.3(6) . . ?
O4T Lu2 N4B 77.7(6) . . ?
O2A Lu2 N4B 77.8(5) . . ?
O9T Lu2 N4B 81.5(6) . . ?
O2B Lu2 N4B 130.5(6) . . ?
O4T Lu2 N4A 79.6(6) . . ?
O2A Lu2 N4A 132.4(5) . . ?
O9T Lu2 N4A 79.2(6) . . ?
O2B Lu2 N4A 76.5(6) . . ?
N4B Lu2 N4A 142.8(5) . . ?
O4T Lu2 N6A 142.6(6) . . ?
O2A Lu2 N6A 66.0(5) . . ?
O9T Lu2 N6A 79.8(5) . . ?
O2B Lu2 N6A 70.6(6) . . ?
N4B Lu2 N6A 139.6(6) . . ?
N4A Lu2 N6A 66.7(6) . . ?
O4T Lu2 N6B 78.0(5) . . ?
O2A Lu2 N6B 71.2(5) . . ?
O9T Lu2 N6B 142.5(6) . . ?
O2B Lu2 N6B 66.7(6) . . ?
N4B Lu2 N6B 64.2(6) . . ?
N4A Lu2 N6B 137.7(6) . . ?
N6A Lu2 N6B 116.4(5) . . ?
N1A C1A C2A 123(2) . . ?
N1A C1A C40A 110.5(19) . . ?
C2A C1A C40A 126(2) . . ?
C1A C2A C3A 119(2) . . ?
C1A C2A H2A 120.3 . . ?
C3A C2A H2A 120.3 . . ?
C4A C3A C2A 120.8(19) . . ?
C4A C3A H3A 119.6 . . ?
C2A C3A H3A 119.6 . . ?
C3A C4A C5A 113(2) . . ?
C3A C4A H4A 123.3 . . ?
C5A C4A H4A 123.3 . . ?
N1A C5A C4A 125(2) . . ?
N1A C5A C6A 114.0(17) . . ?
C4A C5A C6A 121(2) . . ?
N2A C6A N3A 112.6(16) . . ?
N2A C6A C5A 117.1(18) . . ?
N3A C6A C5A 129.4(16) . . ?
C8A C7A C12A 122.5(18) . . ?
C8A C7A N2A 130.6(19) . . ?
C12A C7A N2A 106.1(17) . . ?
C7A C8A C9A 119.7(18) . . ?
C7A C8A H8A 120.2 . . ?
C9A C8A H8A 120.2 . . ?
C15A C9A C10A 126(2) . . ?
C15A C9A C8A 119.1(17) . . ?
C10A C9A C8A 115.3(18) . . ?
C11A C10A C9A 124(2) . . ?
C11A C10A H10A 118.2 . . ?
C9A C10A H10A 118.2 . . ?
C10A C11A C12A 117.7(19) . . ?
C10A C11A H11A 121.2 . . ?
C12A C11A H11A 121.2 . . ?
N3A C12A C11A 131.0(17) . . ?
N3A C12A C7A 108.3(16) . . ?
C11A C12A C7A 120.7(18) . . ?
N3A C13A C14A 107.4(16) . . ?
N3A C13A H13A 110.2 . . ?
C14A C13A H13A 110.2 . . ?
N3A C13A H13B 110.2 . . ?
C14A C13A H13B 110.2 . . ?
H13A C13A H13B 108.5 . . ?
C13A C14A H14A 109.5 . . ?
C13A C14A H14B 109.5 . . ?
H14A C14A H14B 109.5 . . ?
C13A C14A H14C 109.5 . . ?
H14A C14A H14C 109.5 . . ?
H14B C14A H14C 109.5 . . ?
C16A C15A C9A 126.0(17) . . ?
C16A C15A C20A 116.1(17) . . ?
C9A C15A C20A 117.3(17) . . ?
C15A C16A C17A 123.0(17) . . ?
C15A C16A H16A 118.5 . . ?
C17A C16A H16A 118.5 . . ?
C18A C17A C16A 121(2) . . ?
C18A C17A H17A 119.5 . . ?
C16A C17A H17A 119.5 . . ?
C19A C18A C17A 116.9(18) . . ?
C19A C18A C24A 123.5(19) . . ?
C17A C18A C24A 119.0(18) . . ?
C18A C19A C20A 125.5(17) . . ?
C18A C19A H19A 117.3 . . ?
C20A C19A H19A 117.3 . . ?
C19A C20A C15A 116.0(18) . . ?
C19A C20A H20A 122.0 . . ?
C15A C20A H20A 122.0 . . ?
N5A C21A N4A 113.5(14) . . ?
N5A C21A C30A 127.7(15) . . ?
N4A C21A C30A 118.7(17) . . ?
C27A C22A C23A 124.7(16) . . ?
C27A C22A N4A 107.8(17) . . ?
C23A C22A N4A 127.5(19) . . ?
C24A C23A C22A 116(2) . . ?
C24A C23A H23A 122.2 . . ?
C22A C23A H23A 122.2 . . ?
C23A C24A C25A 120.4(17) . . ?
C23A C24A C18A 118(2) . . ?
C25A C24A C18A 121.1(18) . . ?
C26A C25A C24A 122.1(19) . . ?
C26A C25A H25A 118.9 . . ?
C24A C25A H25A 119.0 . . ?
C25A C26A C27A 123(2) . . ?
C25A C26A H26A 118.5 . . ?
C27A C26A H26A 118.5 . . ?
N5A C27A C26A 138(2) . . ?
N5A C27A C22A 108.0(16) . . ?
C26A C27A C22A 113.9(17) . . ?
N5A C28A C29A 111.4(19) . . ?
N5A C28A H28A 109.3 . . ?
C29A C28A H28A 109.3 . . ?
N5A C28A H28B 109.3 . . ?
C29A C28A H28B 109.3 . . ?
H28A C28A H28B 108.0 . . ?
C28A C29A H29A 109.5 . . ?
C28A C29A H29B 109.5 . . ?
H29A C29A H29B 109.5 . . ?
C28A C29A H29C 109.5 . . ?
H29A C29A H29C 109.5 . . ?
H29B C29A H29C 109.5 . . ?
N6A C30A C31A 121.7(18) . . ?
N6A C30A C21A 112.5(16) . . ?
C31A C30A C21A 125(2) . . ?
C32A C31A C30A 117(2) . . ?
C32A C31A H31A 121.6 . . ?
C30A C31A H31A 121.6 . . ?
C31A C32A C33A 123(2) . . ?
C31A C32A H32A 118.6 . . ?
C33A C32A H32A 118.6 . . ?
C34A C33A C32A 114(2) . . ?
C34A C33A H33A 123.2 . . ?
C32A C33A H33A 123.2 . . ?
N6A C34A C33A 124(2) . . ?
N6A C34A C35A 108.8(19) . . ?
C33A C34A C35A 127(2) . . ?
O2A C35A N7A 121(3) . . ?
O2A C35A C34A 119(3) . . ?
N7A C35A C34A 119(3) . . ?
C37A C36A N7A 114(2) . . ?
C37A C36A H36A 108.8 . . ?
N7A C36A H36A 108.8 . . ?
C37A C36A H36B 108.8 . . ?
N7A C36A H36B 108.8 . . ?
H36A C36A H36B 107.7 . . ?
C36A C37A H37A 109.5 . . ?
C36A C37A H37B 109.5 . . ?
H37A C37A H37B 109.5 . . ?
C36A C37A H37C 109.5 . . ?
H37A C37A H37C 109.5 . . ?
H37B C37A H37C 109.5 . . ?
N7A C38A C39A 112(2) . . ?
N7A C38A H38A 109.2 . . ?
C39A C38A H38A 109.2 . . ?
N7A C38A H38B 109.2 . . ?
C39A C38A H38B 109.2 . . ?
H38A C38A H38B 107.9 . . ?
C38A C39A H39A 109.5 . . ?
C38A C39A H39B 109.5 . . ?
H39A C39A H39B 109.5 . . ?
C38A C39A H39C 109.5 . . ?
H39A C39A H39C 109.5 . . ?
H39B C39A H39C 109.5 . . ?
N8A C40A O1A 117(2) . . ?
N8A C40A C1A 129(2) . . ?
O1A C40A C1A 114(2) . . ?
C40A N8A C41A 122(2) . . ?
C40A N8A C43A 123(2) . . ?
C41A N8A C43A 113(2) . . ?
C42A C41A N8A 118(2) . . ?
C42A C41A H41A 107.8 . . ?
N8A C41A H41A 107.8 . . ?
C42A C41A H41B 107.8 . . ?
N8A C41A H41B 107.8 . . ?
H41A C41A H41B 107.2 . . ?
C41A C42A H42A 109.5 . . ?
C41A C42A H42B 109.5 . . ?
H42A C42A H42B 109.5 . . ?
C41A C42A H42C 109.5 . . ?
H42A C42A H42C 109.5 . . ?
H42B C42A H42C 109.5 . . ?
C44A C43A N8A 111.0(19) . . ?
C44A C43A H43A 109.4 . . ?
N8A C43A H43A 109.4 . . ?
C44A C43A H43B 109.4 . . ?
N8A C43A H43B 109.4 . . ?
H43A C43A H43B 108.0 . . ?
C43A C44A H44A 109.5 . . ?
C43A C44A H44B 109.5 . . ?
H44A C44A H44B 109.5 . . ?
C43A C44A H44C 109.5 . . ?
H44A C44A H44C 109.5 . . ?
H44B C44A H44C 109.5 . . ?
C5A N1A C1A 117.8(17) . . ?
C5A N1A Lu1 117.1(14) . . ?
C1A N1A Lu1 118.2(13) . . ?
C6A N2A C7A 105.4(16) . . ?
C6A N2A Lu1 118.8(12) . . ?
C7A N2A Lu1 135.6(13) . . ?
C12A N3A C6A 107.3(14) . . ?
C12A N3A C13A 123.6(16) . . ?
C6A N3A C13A 129.1(15) . . ?
C21A N4A C22A 101.5(15) . . ?
C21A N4A Lu2 117.6(12) . . ?
C22A N4A Lu2 139.0(13) . . ?
C27A N5A C21A 109.0(15) . . ?
C27A N5A C28A 121.9(17) . . ?
C21A N5A C28A 127.4(15) . . ?
C34A N6A C30A 119.5(18) . . ?
C34A N6A Lu2 116.8(15) . . ?
C30A N6A Lu2 120.4(12) . . ?
C35A N7A C38A 116(2) . . ?
C35A N7A C36A 125(2) . . ?
C38A N7A C36A 118(2) . . ?
C40A O1A Lu1 122.5(13) . . ?
C35A O2A Lu2 125.3(19) . . ?
N1B C1B C2B 116(2) . . ?
N1B C1B C40B 113.5(16) . . ?
C2B C1B C40B 130(2) . . ?
C1B C2B C3B 122(2) . . ?
C1B C2B H2B 118.9 . . ?
C3B C2B H2B 118.9 . . ?
C4B C3B C2B 118(2) . . ?
C4B C3B H3B 120.9 . . ?
C2B C3B H3B 120.9 . . ?
C3B C4B C5B 118(2) . . ?
C3B C4B H4B 120.8 . . ?
C5B C4B H4B 120.8 . . ?
N1B C5B C4B 121.1(19) . . ?
N1B C5B C6B 112.7(17) . . ?
C4B C5B C6B 126(2) . . ?
N2B C6B N3B 111.8(16) . . ?
N2B C6B C5B 118.1(18) . . ?
N3B C6B C5B 129.9(18) . . ?
C8B C7B N2B 136(2) . . ?
C8B C7B C12B 118.1(17) . . ?
N2B C7B C12B 105.8(17) . . ?
C9B C8B C7B 125.0(19) . . ?
C9B C8B H8B 117.5 . . ?
C7B C8B H8B 117.5 . . ?
C8B C9B C15B 125.3(18) . . ?
C8B C9B C10B 118.2(17) . . ?
C15B C9B C10B 116.5(16) . . ?
C11B C10B C9B 121.0(18) . . ?
C11B C10B H10B 119.5 . . ?
C9B C10B H10B 119.5 . . ?
C12B C11B C10B 116.6(19) . . ?
C12B C11B H11B 121.7 . . ?
C10B C11B H11B 121.7 . . ?
N3B C12B C11B 132.7(17) . . ?
N3B C12B C7B 106.5(15) . . ?
C11B C12B C7B 120.8(17) . . ?
C14B C13B N3B 112.8(19) . . ?
C14B C13B H13C 109.0 . . ?
N3B C13B H13C 109.0 . . ?
C14B C13B H13D 109.0 . . ?
N3B C13B H13D 109.0 . . ?
H13C C13B H13D 107.8 . . ?
C13B C14B H14D 109.5 . . ?
C13B C14B H14E 109.5 . . ?
H14D C14B H14E 109.5 . . ?
C13B C14B H14F 109.5 . . ?
H14D C14B H14F 109.5 . . ?
H14E C14B H14F 109.5 . . ?
C16B C15B C9B 126.4(19) . . ?
C16B C15B C20B 113.2(19) . . ?
C9B C15B C20B 120.1(15) . . ?
C17B C16B C15B 127(2) . . ?
C17B C16B H16B 116.3 . . ?
C15B C16B H16B 116.3 . . ?
C16B C17B C18B 118.8(18) . . ?
C16B C17B H17B 120.6 . . ?
C18B C17B H17B 120.6 . . ?
C19B C18B C17B 117.8(17) . . ?
C19B C18B C24B 118.1(19) . . ?
C17B C18B C24B 123.6(17) . . ?
C20B C19B C18B 118.3(19) . . ?
C20B C19B H19B 120.9 . . ?
C18B C19B H19B 120.9 . . ?
C19B C20B C15B 123.6(17) . . ?
C19B C20B H20B 118.2 . . ?
C15B C20B H20B 118.2 . . ?
N5B C21B N4B 114(2) . . ?
N5B C21B C30B 134.5(18) . . ?
N4B C21B C30B 110.9(19) . . ?
C23B C22B C27B 114.2(19) . . ?
C23B C22B N4B 131(2) . . ?
C27B C22B N4B 114(2) . . ?
C24B C23B C22B 118(2) . . ?
C24B C23B H23B 120.8 . . ?
C22B C23B H23B 120.8 . . ?
C23B C24B C25B 120(2) . . ?
C23B C24B C18B 117(2) . . ?
C25B C24B C18B 123(2) . . ?
C26B C25B C24B 119(2) . . ?
C26B C25B H25B 120.3 . . ?
C24B C25B H25B 120.3 . . ?
C27B C26B C25B 120(3) . . ?
C27B C26B H26B 119.8 . . ?
C25B C26B H26B 119.8 . . ?
C26B C27B N5B 136(2) . . ?
C26B C27B C22B 127(2) . . ?
N5B C27B C22B 98(2) . . ?
N5B C28B C29B 108(2) . . ?
N5B C28B H28C 110.2 . . ?
C29B C28B H28C 110.2 . . ?
N5B C28B H28D 110.2 . . ?
C29B C28B H28D 110.2 . . ?
H28C C28B H28D 108.5 . . ?
C28B C29B H29D 109.5 . . ?
C28B C29B H29E 109.5 . . ?
H29D C29B H29E 109.5 . . ?
C28B C29B H29F 109.5 . . ?
H29D C29B H29F 109.5 . . ?
H29E C29B H29F 109.5 . . ?
C31B C30B N6B 126(2) . . ?
C31B C30B C21B 123(2) . . ?
N6B C30B C21B 111.4(17) . . ?
C30B C31B C32B 118(3) . . ?
C30B C31B H31B 121.0 . . ?
C32B C31B H31B 121.0 . . ?
C31B C32B C33B 124(2) . . ?
C31B C32B H32B 118.0 . . ?
C33B C32B H32B 118.0 . . ?
C32B C33B C34B 108(2) . . ?
C32B C33B H33B 126.2 . . ?
C34B C33B H33B 126.2 . . ?
N6B C34B C35B 113(2) . . ?
N6B C34B C33B 125(2) . . ?
C35B C34B C33B 122(2) . . ?
N7B C35B O2B 119(2) . . ?
N7B C35B C34B 126(2) . . ?
O2B C35B C34B 115(2) . . ?
N7B C36B C37B 111(2) . . ?
N7B C36B H36C 109.4 . . ?
C37B C36B H36C 109.4 . . ?
N7B C36B H36D 109.4 . . ?
C37B C36B H36D 109.4 . . ?
H36C C36B H36D 108.0 . . ?
C36B C37B H37D 109.5 . . ?
C36B C37B H37E 109.5 . . ?
H37D C37B H37E 109.5 . . ?
C36B C37B H37F 109.5 . . ?
H37D C37B H37F 109.5 . . ?
H37E C37B H37F 109.5 . . ?
C39B C38B N7B 110.4(17) . . ?
C39B C38B H38C 109.6 . . ?
N7B C38B H38C 109.6 . . ?
C39B C38B H38D 109.6 . . ?
N7B C38B H38D 109.6 . . ?
H38C C38B H38D 108.1 . . ?
C38B C39B H39D 109.5 . . ?
C38B C39B H39E 109.5 . . ?
H39D C39B H39E 109.5 . . ?
C38B C39B H39F 109.5 . . ?
H39D C39B H39F 109.5 . . ?
H39E C39B H39F 109.5 . . ?
O1B C40B N8B 126(2) . . ?
O1B C40B C1B 113.5(17) . . ?
N8B C40B C1B 120.8(19) . . ?
C42B C41B N8B 112.2(17) . . ?
C42B C41B H41C 109.2 . . ?
N8B C41B H41C 109.2 . . ?
C42B C41B H41D 109.2 . . ?
N8B C41B H41D 109.2 . . ?
H41C C41B H41D 107.9 . . ?
C41B C42B H42D 109.5 . . ?
C41B C42B H42E 109.5 . . ?
H42D C42B H42E 109.5 . . ?
C41B C42B H42F 109.5 . . ?
H42D C42B H42F 109.5 . . ?
H42E C42B H42F 109.5 . . ?
C44B C43B N8B 113.1(15) . . ?
C44B C43B H43C 109.0 . . ?
N8B C43B H43C 109.0 . . ?
C44B C43B H43D 109.0 . . ?
N8B C43B H43D 109.0 . . ?
H43C C43B H43D 107.8 . . ?
C43B C44B H44D 109.5 . . ?
C43B C44B H44E 109.5 . . ?
H44D C44B H44E 109.5 . . ?
C43B C44B H44F 109.5 . . ?
H44D C44B H44F 109.5 . . ?
H44E C44B H44F 109.5 . . ?
C5B N1B C1B 123.4(17) . . ?
C5B N1B Lu1 116.7(13) . . ?
C1B N1B Lu1 109.7(13) . . ?
C6B N2B C7B 106.2(17) . . ?
C6B N2B Lu1 119.1(12) . . ?
C7B N2B Lu1 134.6(14) . . ?
C12B N3B C6B 109.7(15) . . ?
C12B N3B C13B 125.7(16) . . ?
C6B N3B C13B 124.5(15) . . ?
C21B N4B C22B 98.7(18) . . ?
C21B N4B Lu2 125.7(14) . . ?
C22B N4B Lu2 135.5(14) . . ?
C21B N5B C27B 115.3(19) . . ?
C21B N5B C28B 125.5(19) . . ?
C27B N5B C28B 119(2) . . ?
C34B N6B C30B 119.0(18) . . ?
C34B N6B Lu2 116.5(15) . . ?
C30B N6B Lu2 118.3(12) . . ?
C35B N7B C36B 128(2) . . ?
C35B N7B C38B 117(2) . . ?
C36B N7B C38B 115(2) . . ?
C40B N8B C41B 132(2) . . ?
C40B N8B C43B 116.4(17) . . ?
C41B N8B C43B 110.5(19) . . ?
C40B O1B Lu1 125.3(12) . . ?
C35B O2B Lu2 121.7(16) . . ?
F12T C4T F11T 110(3) . . ?
F12T C4T F10T 109(3) . . ?
F11T C4T F10T 113(3) . . ?
F12T C4T S4T 114(3) . . ?
F11T C4T S4T 109(3) . . ?
F10T C4T S4T 101(3) . . ?
O11T S4T O12T 116(2) . . ?
O11T S4T O10T 115(2) . . ?
O12T S4T O10T 110(2) . . ?
O11T S4T C4T 107(2) . . ?
O12T S4T C4T 109(2) . . ?
O10T S4T C4T 97(2) . . ?
S4T O10T Lu1 145(2) . . ?
F12P C4P F11P 106(3) . . ?
F12P C4P F10P 106(3) . . ?
F11P C4P F10P 107(3) . . ?
F12P C4P S4P 113(3) . . ?
F11P C4P S4P 109(3) . . ?
F10P C4P S4P 116(3) . . ?
O11P S4P O12P 112.9(17) . . ?
O11P S4P O10P 117(2) . . ?
O12P S4P O10P 108.1(18) . . ?
O11P S4P C4P 111.2(18) . . ?
O12P S4P C4P 107.5(19) . . ?
O10P S4P C4P 99.3(19) . . ?
S4P O10P Lu1 147(3) . . ?
O3T S1T O2T 118.3(11) . . ?
O3T S1T O1T 112.3(8) . . ?
O2T S1T O1T 115.6(9) . . ?
O3T S1T C1T 101.2(10) . . ?
O2T S1T C1T 107.9(11) . . ?
O1T S1T C1T 98.2(11) . . ?
S1T O1T Lu1 146.9(8) . . ?
F1T C1T F3T 114(2) . . ?
F1T C1T F2T 111(3) . . ?
F3T C1T F2T 104(2) . . ?
F1T C1T S1T 113.5(19) . . ?
F3T C1T S1T 107(2) . . ?
F2T C1T S1T 105.6(17) . . ?
O5T S2T O6T 114.7(13) . . ?
O5T S2T O4T 115.4(10) . . ?
O6T S2T O4T 113.4(11) . . ?
O5T S2T C2T 110.4(13) . . ?
O6T S2T C2T 99.3(15) . . ?
O4T S2T C2T 101.5(14) . . ?
S2T O4T Lu2 152.7(10) . . ?
F6T C2T F5T 114(3) . . ?
F6T C2T F4T 105(2) . . ?
F5T C2T F4T 106(2) . . ?
F6T C2T S2T 112(2) . . ?
F5T C2T S2T 114(2) . . ?
F4T C2T S2T 105(2) . . ?
O7T S3T O8T 111.6(14) . . ?
O7T S3T O9T 115.7(13) . . ?
O8T S3T O9T 116.1(14) . . ?
O7T S3T C3T 106(2) . . ?
O8T S3T C3T 108(2) . . ?
O9T S3T C3T 97.4(18) . . ?
S3T O9T Lu2 148.8(12) . . ?
F9T C3T F8T 110(4) . . ?
F9T C3T F7T 102(3) . . ?
F8T C3T F7T 108(4) . . ?
F9T C3T S3T 118(4) . . ?
F8T C3T S3T 114(4) . . ?
F7T C3T S3T 105(3) . . ?
C5T S5T F13T 119(7) 2_565 2_565 ?
C5T S5T O15T 80(5) 2_565 . ?
F13T S5T O15T 110(3) 2_565 . ?
C5T S5T O14T 45(5) 2_565 . ?
F13T S5T O14T 90(2) 2_565 . ?
O15T S5T O14T 123(2) . . ?
C5T S5T O13T 145(7) 2_565 . ?
F13T S5T O13T 26(2) 2_565 . ?
O15T S5T O13T 107.3(19) . . ?
O14T S5T O13T 110.7(18) . . ?
C5T S5T F15T 55(4) 2_565 2_565 ?
F13T S5T F15T 125(3) 2_565 2_565 ?
O15T S5T F15T 25.9(17) . 2_565 ?
O14T S5T F15T 99.8(19) . 2_565 ?
O13T S5T F15T 131(2) . 2_565 ?
C5T S5T F14T 34(5) 2_565 2_565 ?
F13T S5T F14T 110(2) 2_565 2_565 ?
O15T S5T F14T 113.6(19) . 2_565 ?
O14T S5T F14T 20.6(17) . 2_565 ?
O13T S5T F14T 130.3(17) . 2_565 ?
F15T S5T F14T 87.9(16) 2_565 2_565 ?
C5T S5T S5T 105(8) 2_565 2_565 ?
F13T S5T S5T 129(2) 2_565 2_565 ?
O15T S5T S5T 101.1(19) . 2_565 ?
O14T S5T S5T 107(2) . 2_565 ?
O13T S5T S5T 106.6(18) . 2_565 ?
F15T S5T S5T 99.3(17) 2_565 2_565 ?
F14T S5T S5T 92.4(16) 2_565 2_565 ?
C5T S5T C5T 118(8) 2_565 . ?
F13T S5T C5T 118.3(19) 2_565 . ?
O15T S5T C5T 102.4(18) . . ?
O14T S5T C5T 114.9(19) . . ?
O13T S5T C5T 94.7(16) . . ?
F15T S5T C5T 105.9(16) 2_565 . ?
F14T S5T C5T 102.8(14) 2_565 . ?
S5T S5T C5T 12.3(10) 2_565 . ?
F13T O13T S5T 43(3) 2_565 . ?
F13T O13T C5T 35(3) 2_565 2_565 ?
S5T O13T C5T 8.1(19) . 2_565 ?
F14T O14T C5T 94(4) 2_565 2_565 ?
F14T O14T S5T 105(4) 2_565 . ?
C5T O14T S5T 16.5(19) 2_565 . ?
F14T O14T F13T 142(4) 2_565 2_565 ?
C5T O14T F13T 49.9(17) 2_565 2_565 ?
S5T O14T F13T 37.2(12) . 2_565 ?
F15T O15T C5T 68(3) 2_565 2_565 ?
F15T O15T S5T 87(3) 2_565 . ?
C5T O15T S5T 18.9(18) 2_565 . ?
S5T C5T O14T 119(5) 2_565 2_565 ?
S5T C5T F15T 108(5) 2_565 . ?
O14T C5T F15T 133(4) 2_565 . ?
S5T C5T F14T 135(6) 2_565 . ?
O14T C5T F14T 27(2) 2_565 . ?
F15T C5T F14T 115(3) . . ?
S5T C5T F13T 44(5) 2_565 . ?
O14T C5T F13T 90(3) 2_565 . ?
F15T C5T F13T 120(3) . . ?
F14T C5T F13T 117(3) . . ?
S5T C5T O15T 81(5) 2_565 2_565 ?
O14T C5T O15T 154(5) 2_565 2_565 ?
F15T C5T O15T 28.1(19) . 2_565 ?
F14T C5T O15T 143(3) . 2_565 ?
F13T C5T O15T 95(3) . 2_565 ?
S5T C5T O13T 27(5) 2_565 2_565 ?
O14T C5T O13T 102(3) 2_565 2_565 ?
F15T C5T O13T 117(2) . 2_565 ?
F14T C5T O13T 127(2) . 2_565 ?
F13T C5T O13T 16.9(17) . 2_565 ?
O15T C5T O13T 89(2) 2_565 2_565 ?
S5T C5T S5T 62(8) 2_565 . ?
O14T C5T S5T 110(4) 2_565 . ?
F15T C5T S5T 99(3) . . ?
F14T C5T S5T 97(3) . . ?
F13T C5T S5T 103(3) . . ?
O15T C5T S5T 94(3) 2_565 . ?
O13T C5T S5T 87(2) 2_565 . ?
O13T F13T S5T 111(4) 2_565 2_565 ?
O13T F13T C5T 129(5) 2_565 . ?
S5T F13T C5T 17(3) 2_565 . ?
O13T F13T O14T 146(5) 2_565 2_565 ?
S5T F13T O14T 53.3(16) 2_565 2_565 ?
C5T F13T O14T 40.1(18) . 2_565 ?
O14T F14T C5T 59(4) 2_565 . ?
O14T F14T S5T 54(3) 2_565 2_565 ?
C5T F14T S5T 11.1(19) . 2_565 ?
O15T F15T C5T 84(3) 2_565 . ?
O15T F15T S5T 68(3) 2_565 2_565 ?
C5T F15T S5T 16.8(18) . 2_565 ?
F17T S6T O18T 107(3) 2_676 . ?
F17T S6T O16T 102(3) 2_676 . ?
O18T S6T O16T 124(3) . . ?
F17T S6T F16T 127(3) 2_676 2_676 ?
O18T S6T F16T 107(3) . 2_676 ?
O16T S6T F16T 25.1(18) . 2_676 ?
F17T S6T F18T 118(3) 2_676 2_676 ?
O18T S6T F18T 12(3) . 2_676 ?
O16T S6T F18T 120(2) . 2_676 ?
F16T S6T F18T 100(2) 2_676 2_676 ?
F17T S6T O17T 5(4) 2_676 . ?
O18T S6T O17T 102(3) . . ?
O16T S6T O17T 108(3) . . ?
F16T S6T O17T 132(3) 2_676 . ?
F18T S6T O17T 114(3) 2_676 . ?
F17T S6T C6T 109(2) 2_676 2_676 ?
O18T S6T C6T 105(3) . 2_676 ?
O16T S6T C6T 110(2) . 2_676 ?
F16T S6T C6T 99.9(16) 2_676 2_676 ?
F18T S6T C6T 96.9(18) 2_676 2_676 ?
O17T S6T C6T 108(2) . 2_676 ?
F17T S6T S6T 109(2) 2_676 2_676 ?
O18T S6T S6T 105(3) . 2_676 ?
O16T S6T S6T 110(2) . 2_676 ?
F16T S6T S6T 99.9(16) 2_676 2_676 ?
F18T S6T S6T 96.9(18) 2_676 2_676 ?
O17T S6T S6T 108(2) . 2_676 ?
C6T S6T S6T 0.0(10) 2_676 2_676 ?
F16T O16T S6T 80(7) 2_676 . ?
F17T O17T S6T 18(10) 2_676 . ?
F18T O18T S6T 113(10) 2_676 . ?
O16T F16T C6T 75(6) 2_676 2_676 ?
O16T F16T S6T 75(6) 2_676 2_676 ?
C6T F16T S6T 0.0(13) 2_676 2_676 ?
C6T F17T S6T 0.0(17) 2_676 2_676 ?
C6T F18T S6T 0.0(8) 2_676 2_676 ?
O4S S2S O5S 106.9(15) . . ?
O4S S2S O3S 114.6(15) . . ?
O5S S2S O3S 113.5(17) . . ?
O4S S2S C2S 104.1(17) . . ?
O5S S2S C2S 102.9(17) . . ?
O3S S2S C2S 113.8(18) . . ?
F3S C2S F5S 104(2) . . ?
F3S C2S F4S 105(2) . . ?
F5S C2S F4S 106(2) . . ?
F3S C2S S2S 103(3) . . ?
F5S C2S S2S 106(3) . . ?
F4S C2S S2S 129(3) . . ?
N5S C4S C3S 173(3) . . ?

loop_
_geom_bond_atom_site_label_1
_geom_bond_atom_site_label_2
_geom_bond_distance
_geom_bond_site_symmetry_2
_geom_bond_publ_flag
Lu1 O1A 2.240(15) . ?
Lu1 O1T 2.259(13) . ?
Lu1 O10P 2.27(3) . ?
Lu1 O10T 2.28(3) . ?
Lu1 O1B 2.294(12) . ?
Lu1 N2B 2.395(16) . ?
Lu1 N2A 2.428(18) . ?
Lu1 N1A 2.488(15) . ?
Lu1 N1B 2.502(16) . ?
Lu2 O4T 2.236(13) . ?
Lu2 O2A 2.264(14) . ?
Lu2 O9T 2.299(15) . ?
Lu2 O2B 2.321(15) . ?
Lu2 N4B 2.324(17) . ?
Lu2 N4A 2.419(17) . ?
Lu2 N6A 2.450(17) . ?
Lu2 N6B 2.461(15) . ?
C1A N1A 1.34(3) . ?
C1A C2A 1.37(3) . ?
C1A C40A 1.44(3) . ?
C2A C3A 1.41(3) . ?
C2A H2A 0.9300 . ?
C3A C4A 1.39(3) . ?
C3A H3A 0.9300 . ?
C4A C5A 1.49(3) . ?
C4A H4A 0.9300 . ?
C5A N1A 1.31(3) . ?
C5A C6A 1.51(3) . ?
C6A N2A 1.34(2) . ?
C6A N3A 1.38(2) . ?
C7A C8A 1.32(3) . ?
C7A C12A 1.42(3) . ?
C7A N2A 1.46(3) . ?
C8A C9A 1.46(3) . ?
C8A H8A 0.9300 . ?
C9A C15A 1.42(3) . ?
C9A C10A 1.46(3) . ?
C10A C11A 1.36(3) . ?
C10A H10A 0.9300 . ?
C11A C12A 1.40(3) . ?
C11A H11A 0.9300 . ?
C12A N3A 1.37(2) . ?
C13A N3A 1.53(2) . ?
C13A C14A 1.61(3) . ?
C13A H13A 0.9700 . ?
C13A H13B 0.9700 . ?
C14A H14A 0.9600 . ?
C14A H14B 0.9600 . ?
C14A H14C 0.9600 . ?
C15A C16A 1.39(3) . ?
C15A C20A 1.45(2) . ?
C16A C17A 1.39(3) . ?
C16A H16A 0.9300 . ?
C17A C18A 1.38(3) . ?
C17A H17A 0.9300 . ?
C18A C19A 1.34(3) . ?
C18A C24A 1.50(2) . ?
C19A C20A 1.43(3) . ?
C19A H19A 0.9300 . ?
C20A H20A 0.9300 . ?
C21A N5A 1.35(2) . ?
C21A N4A 1.385(16) . ?
C21A C30A 1.47(3) . ?
C22A C27A 1.43(3) . ?
C22A C23A 1.44(3) . ?
C22A N4A 1.461(16) . ?
C23A C24A 1.34(3) . ?
C23A H23A 0.9300 . ?
C24A C25A 1.44(3) . ?
C25A C26A 1.31(3) . ?
C25A H25A 0.9300 . ?
C26A C27A 1.39(3) . ?
C26A H26A 0.9300 . ?
C27A N5A 1.32(2) . ?
C28A N5A 1.50(3) . ?
C28A C29A 1.57(3) . ?
C28A H28A 0.9700 . ?
C28A H28B 0.9700 . ?
C29A H29A 0.9600 . ?
C29A H29B 0.9600 . ?
C29A H29C 0.9600 . ?
C30A N6A 1.33(3) . ?
C30A C31A 1.40(3) . ?
C31A C32A 1.36(3) . ?
C31A H31A 0.9300 . ?
C32A C33A 1.41(4) . ?
C32A H32A 0.9300 . ?
C33A C34A 1.41(3) . ?
C33A H33A 0.9300 . ?
C34A N6A 1.33(3) . ?
C34A C35A 1.54(4) . ?
C35A O2A 1.16(3) . ?
C35A N7A 1.40(4) . ?
C36A C37A 1.44(3) . ?
C36A N7A 1.55(3) . ?
C36A H36A 0.9700 . ?
C36A H36B 0.9700 . ?
C37A H37A 0.9600 . ?
C37A H37B 0.9600 . ?
C37A H37C 0.9600 . ?
C38A N7A 1.42(3) . ?
C38A C39A 1.48(4) . ?
C38A H38A 0.9700 . ?
C38A H38B 0.9700 . ?
C39A H39A 0.9600 . ?
C39A H39B 0.9600 . ?
C39A H39C 0.9600 . ?
C40A N8A 1.24(3) . ?
C40A O1A 1.42(3) . ?
N8A C41A 1.495(18) . ?
N8A C43A 1.55(3) . ?
C41A C42A 1.473(18) . ?
C41A H41A 0.9700 . ?
C41A H41B 0.9700 . ?
C42A H42A 0.9600 . ?
C42A H42B 0.9600 . ?
C42A H42C 0.9600 . ?
C43A C44A 1.54(3) . ?
C43A H43A 0.9700 . ?
C43A H43B 0.9700 . ?
C44A H44A 0.9600 . ?
C44A H44B 0.9600 . ?
C44A H44C 0.9600 . ?
C1B N1B 1.39(3) . ?
C1B C2B 1.40(3) . ?
C1B C40B 1.49(3) . ?
C2B C3B 1.41(3) . ?
C2B H2B 0.9300 . ?
C3B C4B 1.38(3) . ?
C3B H3B 0.9300 . ?
C4B C5B 1.43(3) . ?
C4B H4B 0.9300 . ?
C5B N1B 1.30(3) . ?
C5B C6B 1.47(3) . ?
C6B N2B 1.34(3) . ?
C6B N3B 1.37(3) . ?
C7B C8B 1.34(3) . ?
C7B N2B 1.449(16) . ?
C7B C12B 1.46(3) . ?
C8B C9B 1.29(3) . ?
C8B H8B 0.9300 . ?
C9B C15B 1.43(3) . ?
C9B C10B 1.47(3) . ?
C10B C11B 1.40(3) . ?
C10B H10B 0.9300 . ?
C11B C12B 1.39(3) . ?
C11B H11B 0.9300 . ?
C12B N3B 1.35(2) . ?
C13B C14B 1.41(3) . ?
C13B N3B 1.49(3) . ?
C13B H13C 0.9700 . ?
C13B H13D 0.9700 . ?
C14B H14D 0.9600 . ?
C14B H14E 0.9600 . ?
C14B H14F 0.9600 . ?
C15B C16B 1.40(2) . ?
C15B C20B 1.45(3) . ?
C16B C17B 1.33(3) . ?
C16B H16B 0.9300 . ?
C17B C18B 1.46(3) . ?
C17B H17B 0.9300 . ?
C18B C19B 1.44(3) . ?
C18B C24B 1.47(3) . ?
C19B C20B 1.41(3) . ?
C19B H19B 0.9300 . ?
C20B H20B 0.9300 . ?
C21B N5B 1.33(3) . ?
C21B N4B 1.406(17) . ?
C21B C30B 1.47(3) . ?
C22B C23B 1.43(3) . ?
C22B C27B 1.49(3) . ?
C22B N4B 1.510(17) . ?
C23B C24B 1.43(3) . ?
C23B H23B 0.9300 . ?
C24B C25B 1.47(3) . ?
C25B C26B 1.35(3) . ?
C25B H25B 0.9300 . ?
C26B C27B 1.28(3) . ?
C26B H26B 0.9300 . ?
C27B N5B 1.43(3) . ?
C28B N5B 1.49(3) . ?
C28B C29B 1.54(4) . ?
C28B H28C 0.9700 . ?
C28B H28D 0.9700 . ?
C29B H29D 0.9600 . ?
C29B H29E 0.9600 . ?
C29B H29F 0.9600 . ?
C30B C31B 1.29(3) . ?
C30B N6B 1.37(3) . ?
C31B C32B 1.38(4) . ?
C31B H31B 0.9300 . ?
C32B C33B 1.51(4) . ?
C32B H32B 0.9300 . ?
C33B C34B 1.52(3) . ?
C33B H33B 0.9300 . ?
C34B N6B 1.30(3) . ?
C34B C35B 1.49(3) . ?
C35B N7B 1.27(3) . ?
C35B O2B 1.29(3) . ?
C36B N7B 1.50(3) . ?
C36B C37B 1.61(3) . ?
C36B H36C 0.9700 . ?
C36B H36D 0.9700 . ?
C37B H37D 0.9600 . ?
C37B H37E 0.9600 . ?
C37B H37F 0.9600 . ?
C38B C39B 1.507(17) . ?
C38B N7B 1.547(17) . ?
C38B H38C 0.9700 . ?
C38B H38D 0.9700 . ?
C39B H39D 0.9600 . ?
C39B H39E 0.9600 . ?
C39B H39F 0.9600 . ?
C40B O1B 1.21(2) . ?
C40B N8B 1.22(3) . ?
C41B C42B 1.500(17) . ?
C41B N8B 1.541(17) . ?
C41B H41C 0.9700 . ?
C41B H41D 0.9700 . ?
C42B H42D 0.9600 . ?
C42B H42E 0.9600 . ?
C42B H42F 0.9600 . ?
C43B C44B 1.53(3) . ?
C43B N8B 1.55(3) . ?
C43B H43C 0.9700 . ?
C43B H43D 0.9700 . ?
C44B H44D 0.9600 . ?
C44B H44E 0.9600 . ?
C44B H44F 0.9600 . ?
C4T F12T 1.32(3) . ?
C4T F11T 1.35(3) . ?
C4T F10T 1.36(3) . ?
C4T S4T 1.75(5) . ?
S4T O11T 1.40(3) . ?
S4T O12T 1.44(2) . ?
S4T O10T 1.45(3) . ?
C4P F12P 1.37(3) . ?
C4P F11P 1.38(3) . ?
C4P F10P 1.38(3) . ?
C4P S4P 1.81(4) . ?
S4P O11P 1.42(2) . ?
S4P O12P 1.45(2) . ?
S4P O10P 1.47(3) . ?
S1T O3T 1.427(14) . ?
S1T O2T 1.449(17) . ?
S1T O1T 1.461(15) . ?
S1T C1T 1.89(3) . ?
C1T F1T 1.19(3) . ?
C1T F3T 1.34(3) . ?
C1T F2T 1.41(3) . ?
S2T O5T 1.434(13) . ?
S2T O6T 1.437(15) . ?
S2T O4T 1.490(13) . ?
S2T C2T 1.73(4) . ?
C2T F6T 1.31(3) . ?
C2T F5T 1.32(3) . ?
C2T F4T 1.47(3) . ?
S3T O7T 1.427(15) . ?
S3T O8T 1.448(15) . ?
S3T O9T 1.454(13) . ?
S3T C3T 1.66(5) . ?
C3T F9T 1.33(4) . ?
C3T F8T 1.37(4) . ?
C3T F7T 1.42(4) . ?
S5T C5T 0.46(4) 2_565 ?
S5T F13T 1.07(3) 2_565 ?
S5T O15T 1.406(17) . ?
S5T O14T 1.423(17) . ?
S5T O13T 1.473(18) . ?
S5T F15T 1.52(3) 2_565 ?
S5T F14T 1.69(3) 2_565 ?
S5T S5T 1.92(3) 2_565 ?
S5T C5T 2.09(5) . ?
O13T F13T 0.69(4) 2_565 ?
O13T C5T 1.87(4) 2_565 ?
O14T F14T 0.62(4) 2_565 ?
O14T C5T 1.14(4) 2_565 ?
O14T F13T 1.77(4) 2_565 ?
O15T F15T 0.67(4) 2_565 ?
O15T C5T 1.40(4) 2_565 ?
C5T S5T 0.46(4) 2_565 ?
C5T O14T 1.14(4) 2_565 ?
C5T F15T 1.313(19) . ?
C5T F14T 1.336(19) . ?
C5T F13T 1.357(19) . ?
C5T O15T 1.40(4) 2_565 ?
C5T O13T 1.87(4) 2_565 ?
F13T O13T 0.69(4) 2_565 ?
F13T S5T 1.07(3) 2_565 ?
F13T O14T 1.77(4) 2_565 ?
F14T O14T 0.62(4) 2_565 ?
F14T S5T 1.69(3) 2_565 ?
F15T O15T 0.67(4) 2_565 ?
F15T S5T 1.52(3) 2_565 ?
S6T F17T 1.21(3) 2_676 ?
S6T O18T 1.33(6) . ?
S6T O16T 1.37(4) . ?
S6T F16T 1.40(4) 2_676 ?
S6T F18T 1.50(5) 2_676 ?
S6T O17T 1.56(4) . ?
S6T C6T 1.88(2) 2_676 ?
S6T S6T 1.88(2) 2_676 ?
O16T F16T 0.60(4) 2_676 ?
O17T F17T 0.38(6) 2_676 ?
O18T F18T 0.34(6) 2_676 ?
F16T O16T 0.60(4) 2_676 ?
F16T C6T 1.40(4) 2_676 ?
F16T S6T 1.40(4) 2_676 ?
F17T C6T 1.21(3) 2_676 ?
F17T S6T 1.21(3) 2_676 ?
F18T C6T 1.50(5) 2_676 ?
F18T S6T 1.50(5) 2_676 ?
S2S O4S 1.312(18) . ?
S2S O5S 1.55(3) . ?
S2S O3S 1.64(3) . ?
S2S C2S 1.795(18) . ?
C2S F3S 1.432(19) . ?
C2S F5S 1.444(19) . ?
C2S F4S 1.448(19) . ?
C3S C4S 1.56(4) . ?
C4S N5S 1.09(3) . ?

loop_
_geom_torsion_atom_site_label_1
_geom_torsion_atom_site_label_2
_geom_torsion_atom_site_label_3
_geom_torsion_atom_site_label_4
_geom_torsion
_geom_torsion_site_symmetry_1
_geom_torsion_site_symmetry_2
_geom_torsion_site_symmetry_3
_geom_torsion_site_symmetry_4
_geom_torsion_publ_flag
N1A C1A C2A C3A -6(3) . . . . ?
C40A C1A C2A C3A -177(2) . . . . ?
C1A C2A C3A C4A 6(4) . . . . ?
C2A C3A C4A C5A -3(3) . . . . ?
C3A C4A C5A N1A 2(3) . . . . ?
C3A C4A C5A C6A 177.7(19) . . . . ?
N1A C5A C6A N2A 12(3) . . . . ?
C4A C5A C6A N2A -163.5(18) . . . . ?
N1A C5A C6A N3A -156(2) . . . . ?
C4A C5A C6A N3A 28(3) . . . . ?
C12A C7A C8A C9A -7(3) . . . . ?
N2A C7A C8A C9A -175(2) . . . . ?
C7A C8A C9A C15A -172(2) . . . . ?
C7A C8A C9A C10A 9(3) . . . . ?
C15A C9A C10A C11A 174(2) . . . . ?
C8A C9A C10A C11A -8(3) . . . . ?
C9A C10A C11A C12A 5(3) . . . . ?
C10A C11A C12A N3A 176(2) . . . . ?
C10A C11A C12A C7A -2(3) . . . . ?
C8A C7A C12A N3A -175(2) . . . . ?
N2A C7A C12A N3A -4(2) . . . . ?
C8A C7A C12A C11A 4(3) . . . . ?
N2A C7A C12A C11A 174.4(19) . . . . ?
C10A C9A C15A C16A -135(2) . . . . ?
C8A C9A C15A C16A 46(3) . . . . ?
C10A C9A C15A C20A 36(3) . . . . ?
C8A C9A C15A C20A -143(2) . . . . ?
C9A C15A C16A C17A -176(2) . . . . ?
C20A C15A C16A C17A 13(3) . . . . ?
C15A C16A C17A C18A -6(3) . . . . ?
C16A C17A C18A C19A 1(3) . . . . ?
C16A C17A C18A C24A 172(2) . . . . ?
C17A C18A C19A C20A -3(4) . . . . ?
C24A C18A C19A C20A -174(2) . . . . ?
C18A C19A C20A C15A 10(3) . . . . ?
C16A C15A C20A C19A -14(3) . . . . ?
C9A C15A C20A C19A 174(2) . . . . ?
C27A C22A C23A C24A 3(3) . . . . ?
N4A C22A C23A C24A -177(2) . . . . ?
C22A C23A C24A C25A -6(3) . . . . ?
C22A C23A C24A C18A 177(2) . . . . ?
C19A C18A C24A C23A 24(3) . . . . ?
C17A C18A C24A C23A -147(2) . . . . ?
C19A C18A C24A C25A -154(2) . . . . ?
C17A C18A C24A C25A 36(3) . . . . ?
C23A C24A C25A C26A 4(4) . . . . ?
C18A C24A C25A C26A -178(2) . . . . ?
C24A C25A C26A C27A 1(4) . . . . ?
C25A C26A C27A N5A -177(2) . . . . ?
C25A C26A C27A C22A -3(3) . . . . ?
C23A C22A C27A N5A 177(2) . . . . ?
N4A C22A C27A N5A -2(2) . . . . ?
C23A C22A C27A C26A 1(3) . . . . ?
N4A C22A C27A C26A -178.2(18) . . . . ?
N5A C21A C30A N6A -157(2) . . . . ?
N4A C21A C30A N6A 20(3) . . . . ?
N5A C21A C30A C31A 30(3) . . . . ?
N4A C21A C30A C31A -152(2) . . . . ?
N6A C30A C31A C32A 6(3) . . . . ?
C21A C30A C31A C32A 177(2) . . . . ?
C30A C31A C32A C33A 6(4) . . . . ?
C31A C32A C33A C34A -13(4) . . . . ?
C32A C33A C34A N6A 10(4) . . . . ?
C32A C33A C34A C35A -168(2) . . . . ?
N6A C34A C35A O2A -23(3) . . . . ?
C33A C34A C35A O2A 154(3) . . . . ?
N6A C34A C35A N7A 146(2) . . . . ?
C33A C34A C35A N7A -36(4) . . . . ?
N1A C1A C40A N8A 151(2) . . . . ?
C2A C1A C40A N8A -38(4) . . . . ?
N1A C1A C40A O1A -32(2) . . . . ?
C2A C1A C40A O1A 139(2) . . . . ?
O1A C40A N8A C41A 1(3) . . . . ?
C1A C40A N8A C41A 178(2) . . . . ?
O1A C40A N8A C43A 166.3(17) . . . . ?
C1A C40A N8A C43A -17(3) . . . . ?
C40A N8A C41A C42A -82(3) . . . . ?
C43A N8A C41A C42A 111(3) . . . . ?
C40A N8A C43A C44A 122(2) . . . . ?
C41A N8A C43A C44A -71(3) . . . . ?
C4A C5A N1A C1A -3(3) . . . . ?
C6A C5A N1A C1A -178.6(17) . . . . ?
C4A C5A N1A Lu1 147.8(17) . . . . ?
C6A C5A N1A Lu1 -28(2) . . . . ?
C2A C1A N1A C5A 5(3) . . . . ?
C40A C1A N1A C5A 176.5(19) . . . . ?
C2A C1A N1A Lu1 -145.4(17) . . . . ?
C40A C1A N1A Lu1 26(2) . . . . ?
O1A Lu1 N1A C5A -161.3(15) . . . . ?
O1T Lu1 N1A C5A 107.1(14) . . . . ?
O10P Lu1 N1A C5A 6(2) . . . . ?
O10T Lu1 N1A C5A -2(2) . . . . ?
O1B Lu1 N1A C5A -60.3(14) . . . . ?
N2B Lu1 N1A C5A 166.9(13) . . . . ?
N2A Lu1 N1A C5A 24.1(13) . . . . ?
N1B Lu1 N1A C5A -110.5(14) . . . . ?
O1A Lu1 N1A C1A -10.8(14) . . . . ?
O1T Lu1 N1A C1A -102.4(15) . . . . ?
O10P Lu1 N1A C1A 156.6(19) . . . . ?
O10T Lu1 N1A C1A 148.5(18) . . . . ?
O1B Lu1 N1A C1A 90.2(15) . . . . ?
N2B Lu1 N1A C1A -42.5(17) . . . . ?
N2A Lu1 N1A C1A 174.6(16) . . . . ?
N1B Lu1 N1A C1A 40.0(17) . . . . ?
N3A C6A N2A C7A -4(2) . . . . ?
C5A C6A N2A C7A -174.5(17) . . . . ?
N3A C6A N2A Lu1 -179.7(12) . . . . ?
C5A C6A N2A Lu1 10(2) . . . . ?
C8A C7A N2A C6A 174(2) . . . . ?
C12A C7A N2A C6A 5(2) . . . . ?
C8A C7A N2A Lu1 -11(4) . . . . ?
C12A C7A N2A Lu1 179.6(14) . . . . ?
O1A Lu1 N2A C6A -23.4(17) . . . . ?
O1T Lu1 N2A C6A -99.7(15) . . . . ?
O10P Lu1 N2A C6A 152.6(17) . . . . ?
O10T Lu1 N2A C6A 146.1(17) . . . . ?
O1B Lu1 N2A C6A 58.2(14) . . . . ?
N2B Lu1 N2A C6A -157.5(13) . . . . ?
N1A Lu1 N2A C6A -16.7(13) . . . . ?
N1B Lu1 N2A C6A 87.4(16) . . . . ?
O1A Lu1 N2A C7A 162.5(17) . . . . ?
O1T Lu1 N2A C7A 86.2(19) . . . . ?
O10P Lu1 N2A C7A -21(2) . . . . ?
O10T Lu1 N2A C7A -28(2) . . . . ?
O1B Lu1 N2A C7A -116.0(19) . . . . ?
N2B Lu1 N2A C7A 28(2) . . . . ?
N1A Lu1 N2A C7A 169(2) . . . . ?
N1B Lu1 N2A C7A -86.7(19) . . . . ?
C11A C12A N3A C6A -176(2) . . . . ?
C7A C12A N3A C6A 2(2) . . . . ?
C11A C12A N3A C13A 6(4) . . . . ?
C7A C12A N3A C13A -175.4(18) . . . . ?
N2A C6A N3A C12A 1(2) . . . . ?
C5A C6A N3A C12A 170.5(19) . . . . ?
N2A C6A N3A C13A 178.5(18) . . . . ?
C5A C6A N3A C13A -12(3) . . . . ?
C14A C13A N3A C12A 87(2) . . . . ?
C14A C13A N3A C6A -90(3) . . . . ?
N5A C21A N4A C22A 3(2) . . . . ?
C30A C21A N4A C22A -174.9(19) . . . . ?
N5A C21A N4A Lu2 170.1(14) . . . . ?
C30A C21A N4A Lu2 -8(3) . . . . ?
C27A C22A N4A C21A 0(2) . . . . ?
C23A C22A N4A C21A -180(2) . . . . ?
C27A C22A N4A Lu2 -162.8(17) . . . . ?
C23A C22A N4A Lu2 17(4) . . . . ?
O4T Lu2 N4A C21A 160.4(17) . . . . ?
O2A Lu2 N4A C21A -10(2) . . . . ?
O9T Lu2 N4A C21A -86.3(16) . . . . ?
O2B Lu2 N4A C21A 71.5(16) . . . . ?
N4B Lu2 N4A C21A -146.4(14) . . . . ?
N6A Lu2 N4A C21A -2.9(14) . . . . ?
N6B Lu2 N4A C21A 101.3(16) . . . . ?
O4T Lu2 N4A C22A -39(2) . . . . ?
O2A Lu2 N4A C22A 151(2) . . . . ?
O9T Lu2 N4A C22A 74(2) . . . . ?
O2B Lu2 N4A C22A -128(2) . . . . ?
N4B Lu2 N4A C22A 14(3) . . . . ?
N6A Lu2 N4A C22A 158(2) . . . . ?
N6B Lu2 N4A C22A -98(2) . . . . ?
C26A C27A N5A C21A 179(2) . . . . ?
C22A C27A N5A C21A 4(2) . . . . ?
C26A C27A N5A C28A -16(4) . . . . ?
C22A C27A N5A C28A 169.9(19) . . . . ?
N4A C21A N5A C27A -5(3) . . . . ?
C30A C21A N5A C27A 173(2) . . . . ?
N4A C21A N5A C28A -169(2) . . . . ?
C30A C21A N5A C28A 8(4) . . . . ?
C29A C28A N5A C27A -88(2) . . . . ?
C29A C28A N5A C21A 74(3) . . . . ?
C33A C34A N6A C30A 1(3) . . . . ?
C35A C34A N6A C30A 179(2) . . . . ?
C33A C34A N6A Lu2 -158(2) . . . . ?
C35A C34A N6A Lu2 20(2) . . . . ?
C31A C30A N6A C34A -10(3) . . . . ?
C21A C30A N6A C34A 177.6(18) . . . . ?
C31A C30A N6A Lu2 149.2(16) . . . . ?
C21A C30A N6A Lu2 -23(2) . . . . ?
O4T Lu2 N6A C34A 146.6(14) . . . . ?
O2A Lu2 N6A C34A -11.0(14) . . . . ?
O9T Lu2 N6A C34A -103.0(15) . . . . ?
O2B Lu2 N6A C34A 91.2(15) . . . . ?
N4B Lu2 N6A C34A -39.3(18) . . . . ?
N4A Lu2 N6A C34A 174.4(17) . . . . ?
N6B Lu2 N6A C34A 41.2(17) . . . . ?
O4T Lu2 N6A C30A -12.8(19) . . . . ?
O2A Lu2 N6A C30A -170.4(16) . . . . ?
O9T Lu2 N6A C30A 97.5(15) . . . . ?
O2B Lu2 N6A C30A -68.3(15) . . . . ?
N4B Lu2 N6A C30A 161.3(13) . . . . ?
N4A Lu2 N6A C30A 15.0(14) . . . . ?
N6B Lu2 N6A C30A -118.3(14) . . . . ?
O2A C35A N7A C38A -12(3) . . . . ?
C34A C35A N7A C38A 179(2) . . . . ?
O2A C35A N7A C36A 166(2) . . . . ?
C34A C35A N7A C36A -4(3) . . . . ?
C39A C38A N7A C35A 83(3) . . . . ?
C39A C38A N7A C36A -95(3) . . . . ?
C37A C36A N7A C35A 117(3) . . . . ?
C37A C36A N7A C38A -66(3) . . . . ?
N8A C40A O1A Lu1 -157.1(15) . . . . ?
C1A C40A O1A Lu1 25(2) . . . . ?
O1T Lu1 O1A C40A 71.2(14) . . . . ?
O10P Lu1 O1A C40A -174.3(18) . . . . ?
O10T Lu1 O1A C40A -161.0(19) . . . . ?
O1B Lu1 O1A C40A -76.8(14) . . . . ?
N2B Lu1 O1A C40A 151.2(14) . . . . ?
N2A Lu1 O1A C40A -1.7(16) . . . . ?
N1A Lu1 O1A C40A -8.3(13) . . . . ?
N1B Lu1 O1A C40A -141.4(14) . . . . ?
N7A C35A O2A Lu2 -153.9(17) . . . . ?
C34A C35A O2A Lu2 16(3) . . . . ?
O4T Lu2 O2A C35A -158(2) . . . . ?
O9T Lu2 O2A C35A 76(2) . . . . ?
O2B Lu2 O2A C35A -71(2) . . . . ?
N4B Lu2 O2A C35A 158(2) . . . . ?
N4A Lu2 O2A C35A 3(3) . . . . ?
N6A Lu2 O2A C35A -3(2) . . . . ?
N6B Lu2 O2A C35A -135(2) . . . . ?
N1B C1B C2B C3B 3(4) . . . . ?
C40B C1B C2B C3B 177(2) . . . . ?
C1B C2B C3B C4B 4(4) . . . . ?
C2B C3B C4B C5B -5(4) . . . . ?
C3B C4B C5B N1B 0(4) . . . . ?
C3B C4B C5B C6B -179(2) . . . . ?
N1B C5B C6B N2B 19(3) . . . . ?
C4B C5B C6B N2B -163(2) . . . . ?
N1B C5B C6B N3B -155(2) . . . . ?
C4B C5B C6B N3B 23(4) . . . . ?
N2B C7B C8B C9B 180(3) . . . . ?
C12B C7B C8B C9B 2(4) . . . . ?
C7B C8B C9B C15B 178(2) . . . . ?
C7B C8B C9B C10B -3(4) . . . . ?
C8B C9B C10B C11B 6(4) . . . . ?
C15B C9B C10B C11B -175(2) . . . . ?
C9B C10B C11B C12B -6(3) . . . . ?
C10B C11B C12B N3B -176(2) . . . . ?
C10B C11B C12B C7B 5(4) . . . . ?
C8B C7B C12B N3B 178(2) . . . . ?
N2B C7B C12B N3B 0(3) . . . . ?
C8B C7B C12B C11B -2(4) . . . . ?
N2B C7B C12B C11B 179(2) . . . . ?
C8B C9B C15B C16B -139(3) . . . . ?
C10B C9B C15B C16B 42(3) . . . . ?
C8B C9B C15B C20B 33(4) . . . . ?
C10B C9B C15B C20B -145(2) . . . . ?
C9B C15B C16B C17B 175(3) . . . . ?
C20B C15B C16B C17B 2(4) . . . . ?
C15B C16B C17B C18B -9(4) . . . . ?
C16B C17B C18B C19B 12(4) . . . . ?
C16B C17B C18B C24B -176(2) . . . . ?
C17B C18B C19B C20B -9(3) . . . . ?
C24B C18B C19B C20B 179(2) . . . . ?
C18B C19B C20B C15B 2(3) . . . . ?
C16B C15B C20B C19B 2(3) . . . . ?
C9B C15B C20B C19B -172(2) . . . . ?
C27B C22B C23B C24B 3(4) . . . . ?
N4B C22B C23B C24B -170(2) . . . . ?
C22B C23B C24B C25B 1(4) . . . . ?
C22B C23B C24B C18B 177(2) . . . . ?
C19B C18B C24B C23B -144(2) . . . . ?
C17B C18B C24B C23B 45(3) . . . . ?
C19B C18B C24B C25B 32(3) . . . . ?
C17B C18B C24B C25B -139(3) . . . . ?
C23B C24B C25B C26B -7(4) . . . . ?
C18B C24B C25B C26B 177(2) . . . . ?
C24B C25B C26B C27B 8(4) . . . . ?
C25B C26B C27B N5B 169(3) . . . . ?
C25B C26B C27B C22B -4(5) . . . . ?
C23B C22B C27B C26B -2(4) . . . . ?
N4B C22B C27B C26B 173(3) . . . . ?
C23B C22B C27B N5B -177(2) . . . . ?
N4B C22B C27B N5B -2(3) . . . . ?
N5B C21B C30B C31B 18(5) . . . . ?
N4B C21B C30B C31B -155(3) . . . . ?
N5B C21B C30B N6B -160(3) . . . . ?
N4B C21B C30B N6B 27(3) . . . . ?
N6B C30B C31B C32B 11(4) . . . . ?
C21B C30B C31B C32B -166(3) . . . . ?
C30B C31B C32B C33B -9(4) . . . . ?
C31B C32B C33B C34B 1(4) . . . . ?
C32B C33B C34B N6B 6(3) . . . . ?
C32B C33B C34B C35B -176(2) . . . . ?
N6B C34B C35B N7B 143(2) . . . . ?
C33B C34B C35B N7B -36(3) . . . . ?
N6B C34B C35B O2B -30(3) . . . . ?
C33B C34B C35B O2B 151(2) . . . . ?
N1B C1B C40B O1B -38(3) . . . . ?
C2B C1B C40B O1B 147(2) . . . . ?
N1B C1B C40B N8B 146(2) . . . . ?
C2B C1B C40B N8B -28(4) . . . . ?
C4B C5B N1B C1B 8(4) . . . . ?
C6B C5B N1B C1B -173.4(19) . . . . ?
C4B C5B N1B Lu1 150(2) . . . . ?
C6B C5B N1B Lu1 -32(2) . . . . ?
C2B C1B N1B C5B -9(3) . . . . ?
C40B C1B N1B C5B 176(2) . . . . ?
C2B C1B N1B Lu1 -153.1(18) . . . . ?
C40B C1B N1B Lu1 32(2) . . . . ?
O1A Lu1 N1B C5B -60.5(15) . . . . ?
O1T Lu1 N1B C5B -1.7(19) . . . . ?
O10P Lu1 N1B C5B 102.7(17) . . . . ?
O10T Lu1 N1B C5B 109.6(17) . . . . ?
O1B Lu1 N1B C5B -161.7(16) . . . . ?
N2B Lu1 N1B C5B 25.4(14) . . . . ?
N2A Lu1 N1B C5B 167.1(14) . . . . ?
N1A Lu1 N1B C5B -109.3(15) . . . . ?
O1A Lu1 N1B C1B 86.0(14) . . . . ?
O1T Lu1 N1B C1B 144.7(13) . . . . ?
O10P Lu1 N1B C1B -110.8(16) . . . . ?
O10T Lu1 N1B C1B -103.9(16) . . . . ?
O1B Lu1 N1B C1B -15.2(13) . . . . ?
N2B Lu1 N1B C1B 171.9(16) . . . . ?
N2A Lu1 N1B C1B -46.4(17) . . . . ?
N1A Lu1 N1B C1B 37.2(16) . . . . ?
N3B C6B N2B C7B 1(3) . . . . ?
C5B C6B N2B C7B -174(2) . . . . ?
N3B C6B N2B Lu1 179.5(14) . . . . ?
C5B C6B N2B Lu1 4(3) . . . . ?
C8B C7B N2B C6B -179(3) . . . . ?
C12B C7B N2B C6B -1(3) . . . . ?
C8B C7B N2B Lu1 3(4) . . . . ?
C12B C7B N2B Lu1 -178.4(16) . . . . ?
O1A Lu1 N2B C6B 59.5(16) . . . . ?
O1T Lu1 N2B C6B 148.7(17) . . . . ?
O10P Lu1 N2B C6B -102.5(19) . . . . ?
O10T Lu1 N2B C6B -98.3(19) . . . . ?
O1B Lu1 N2B C6B -23(2) . . . . ?
N2A Lu1 N2B C6B -153.6(15) . . . . ?
N1A Lu1 N2B C6B 89.0(17) . . . . ?
N1B Lu1 N2B C6B -14.3(15) . . . . ?
O1A Lu1 N2B C7B -123(2) . . . . ?
O1T Lu1 N2B C7B -34(2) . . . . ?
O10P Lu1 N2B C7B 75(2) . . . . ?
O10T Lu1 N2B C7B 79(2) . . . . ?
O1B Lu1 N2B C7B 154.4(18) . . . . ?
N2A Lu1 N2B C7B 24(3) . . . . ?
N1A Lu1 N2B C7B -94(2) . . . . ?
N1B Lu1 N2B C7B 163(2) . . . . ?
C11B C12B N3B C6B -178(3) . . . . ?
C7B C12B N3B C6B 1(3) . . . . ?
C11B C12B N3B C13B 6(4) . . . . ?
C7B C12B N3B C13B -175(2) . . . . ?
N2B C6B N3B C12B -2(3) . . . . ?
C5B C6B N3B C12B 173(2) . . . . ?
N2B C6B N3B C13B 174(2) . . . . ?
C5B C6B N3B C13B -11(4) . . . . ?
C14B C13B N3B C12B 84(3) . . . . ?
C14B C13B N3B C6B -92(3) . . . . ?
N5B C21B N4B C22B 1(3) . . . . ?
C30B C21B N4B C22B 176(2) . . . . ?
N5B C21B N4B Lu2 178.0(16) . . . . ?
C30B C21B N4B Lu2 -8(3) . . . . ?
C23B C22B N4B C21B 174(3) . . . . ?
C27B C22B N4B C21B 1(3) . . . . ?
C23B C22B N4B Lu2 -2(4) . . . . ?
C27B C22B N4B Lu2 -175.4(15) . . . . ?
O4T Lu2 N4B C21B -89.8(18) . . . . ?
O2A Lu2 N4B C21B 67.5(18) . . . . ?
O9T Lu2 N4B C21B 157.0(19) . . . . ?
O2B Lu2 N4B C21B -15(2) . . . . ?
N4A Lu2 N4B C21B -143.5(18) . . . . ?
N6A Lu2 N4B C21B 93.8(19) . . . . ?
N6B Lu2 N4B C21B -7.3(17) . . . . ?
O4T Lu2 N4B C22B 86(2) . . . . ?
O2A Lu2 N4B C22B -117(2) . . . . ?
O9T Lu2 N4B C22B -27(2) . . . . ?
O2B Lu2 N4B C22B 160.3(19) . . . . ?
N4A Lu2 N4B C22B 32(3) . . . . ?
N6A Lu2 N4B C22B -90(2) . . . . ?
N6B Lu2 N4B C22B 168(2) . . . . ?
N4B C21B N5B C27B -3(3) . . . . ?
C30B C21B N5B C27B -176(3) . . . . ?
N4B C21B N5B C28B -178(2) . . . . ?
C30B C21B N5B C28B 9(5) . . . . ?
C26B C27B N5B C21B -171(3) . . . . ?
C22B C27B N5B C21B 3(3) . . . . ?
C26B C27B N5B C28B 4(5) . . . . ?
C22B C27B N5B C28B 179(2) . . . . ?
C29B C28B N5B C21B -102(3) . . . . ?
C29B C28B N5B C27B 84(3) . . . . ?
C35B C34B N6B C30B 176.5(18) . . . . ?
C33B C34B N6B C30B -5(3) . . . . ?
C35B C34B N6B Lu2 25(2) . . . . ?
C33B C34B N6B Lu2 -156.8(18) . . . . ?
C31B C30B N6B C34B -5(4) . . . . ?
C21B C30B N6B C34B 173(2) . . . . ?
C31B C30B N6B Lu2 147(2) . . . . ?
C21B C30B N6B Lu2 -36(2) . . . . ?
O4T Lu2 N6B C34B -102.5(17) . . . . ?
O2A Lu2 N6B C34B 90.4(16) . . . . ?
O9T Lu2 N6B C34B 149.6(16) . . . . ?
O2B Lu2 N6B C34B -11.1(16) . . . . ?
N4B Lu2 N6B C34B 175.6(18) . . . . ?
N4A Lu2 N6B C34B -42.9(18) . . . . ?
N6A Lu2 N6B C34B 40.8(18) . . . . ?
O4T Lu2 N6B C30B 105.4(14) . . . . ?
O2A Lu2 N6B C30B -61.7(14) . . . . ?
O9T Lu2 N6B C30B -2.5(17) . . . . ?
O2B Lu2 N6B C30B -163.2(15) . . . . ?
N4B Lu2 N6B C30B 23.5(13) . . . . ?
N4A Lu2 N6B C30B 165.1(13) . . . . ?
N6A Lu2 N6B C30B -111.3(14) . . . . ?
O2B C35B N7B C36B 167.7(19) . . . . ?
C34B C35B N7B C36B -5(3) . . . . ?
O2B C35B N7B C38B -7(3) . . . . ?
C34B C35B N7B C38B 179.9(18) . . . . ?
C37B C36B N7B C35B 104(3) . . . . ?
C37B C36B N7B C38B -81(2) . . . . ?
C39B C38B N7B C35B 86(3) . . . . ?
C39B C38B N7B C36B -89(2) . . . . ?
O1B C40B N8B C41B 165(2) . . . . ?
C1B C40B N8B C41B -20(4) . . . . ?
O1B C40B N8B C43B -3(3) . . . . ?
C1B C40B N8B C43B 172.0(17) . . . . ?
C42B C41B N8B C40B 112(3) . . . . ?
C42B C41B N8B C43B -80(2) . . . . ?
C44B C43B N8B C40B 80(2) . . . . ?
C44B C43B N8B C41B -90.8(19) . . . . ?
N8B C40B O1B Lu1 -159.3(17) . . . . ?
C1B C40B O1B Lu1 25(2) . . . . ?
O1A Lu1 O1B C40B -74.0(16) . . . . ?
O1T Lu1 O1B C40B -162.0(15) . . . . ?
O10P Lu1 O1B C40B 74.6(18) . . . . ?
O10T Lu1 O1B C40B 75.9(19) . . . . ?
N2B Lu1 O1B C40B 2.4(18) . . . . ?
N2A Lu1 O1B C40B 153.6(17) . . . . ?
N1A Lu1 O1B C40B -138.0(17) . . . . ?
N1B Lu1 O1B C40B -6.1(15) . . . . ?
N7B C35B O2B Lu2 -152.4(15) . . . . ?
C34B C35B O2B Lu2 21(2) . . . . ?
O4T Lu2 O2B C35B 72.0(16) . . . . ?
O2A Lu2 O2B C35B -74.7(16) . . . . ?
O9T Lu2 O2B C35B -164.7(14) . . . . ?
N4B Lu2 O2B C35B 1.5(19) . . . . ?
N4A Lu2 O2B C35B 152.2(16) . . . . ?
N6A Lu2 O2B C35B -138.1(16) . . . . ?
N6B Lu2 O2B C35B -6.5(14) . . . . ?
F12T C4T S4T O11T 63(3) . . . . ?
F11T C4T S4T O11T -173(3) . . . . ?
F10T C4T S4T O11T -54(3) . . . . ?
F12T C4T S4T O12T -170(3) . . . . ?
F11T C4T S4T O12T -47(3) . . . . ?
F10T C4T S4T O12T 73(3) . . . . ?
F12T C4T S4T O10T -57(3) . . . . ?
F11T C4T S4T O10T 67(3) . . . . ?
F10T C4T S4T O10T -173(3) . . . . ?
O11T S4T O10T Lu1 118(4) . . . . ?
O12T S4T O10T Lu1 -15(5) . . . . ?
C4T S4T O10T Lu1 -129(4) . . . . ?
O1A Lu1 O10T S4T 63(5) . . . . ?
O1T Lu1 O10T S4T -174(4) . . . . ?
O10P Lu1 O10T S4T 146(19) . . . . ?
O1B Lu1 O10T S4T -23(4) . . . . ?
N2B Lu1 O10T S4T 111(5) . . . . ?
N2A Lu1 O10T S4T -101(5) . . . . ?
N1A Lu1 O10T S4T -77(5) . . . . ?
N1B Lu1 O10T S4T 45(4) . . . . ?
F12P C4P S4P O11P 65(3) . . . . ?
F11P C4P S4P O11P -177(2) . . . . ?
F10P C4P S4P O11P -56(3) . . . . ?
F12P C4P S4P O12P -171(2) . . . . ?
F11P C4P S4P O12P -53(3) . . . . ?
F10P C4P S4P O12P 68(3) . . . . ?
F12P C4P S4P O10P -58(3) . . . . ?
F11P C4P S4P O10P 59(3) . . . . ?
F10P C4P S4P O10P -180(3) . . . . ?
O11P S4P O10P Lu1 3(5) . . . . ?
O12P S4P O10P Lu1 -125(4) . . . . ?
C4P S4P O10P Lu1 123(4) . . . . ?
O1A Lu1 O10P S4P -10(5) . . . . ?
O1T Lu1 O10P S4P 100(4) . . . . ?
O10T Lu1 O10P S4P -118(17) . . . . ?
O1B Lu1 O10P S4P -108(4) . . . . ?
N2B Lu1 O10P S4P 25(3) . . . . ?
N2A Lu1 O10P S4P 175(4) . . . . ?
N1A Lu1 O10P S4P -168(3) . . . . ?
N1B Lu1 O10P S4P -41(4) . . . . ?
O3T S1T O1T Lu1 -17.9(19) . . . . ?
O2T S1T O1T Lu1 121.9(16) . . . . ?
C1T S1T O1T Lu1 -123.7(17) . . . . ?
O1A Lu1 O1T S1T -18.9(16) . . . . ?
O10P Lu1 O1T S1T -169.2(18) . . . . ?
O10T Lu1 O1T S1T -173.7(18) . . . . ?
O1B Lu1 O1T S1T 71(2) . . . . ?
N2B Lu1 O1T S1T -97.6(17) . . . . ?
N2A Lu1 O1T S1T 114.7(16) . . . . ?
N1A Lu1 O1T S1T 47.6(16) . . . . ?
N1B Lu1 O1T S1T -72.7(18) . . . . ?
O3T S1T C1T F1T -62(2) . . . . ?
O2T S1T C1T F1T 173(2) . . . . ?
O1T S1T C1T F1T 53(2) . . . . ?
O3T S1T C1T F3T 65.0(18) . . . . ?
O2T S1T C1T F3T -59.8(19) . . . . ?
O1T S1T C1T F3T 179.8(15) . . . . ?
O3T S1T C1T F2T 175.8(17) . . . . ?
O2T S1T C1T F2T 51(2) . . . . ?
O1T S1T C1T F2T -69.4(18) . . . . ?
O5T S2T O4T Lu2 132(2) . . . . ?
O6T S2T O4T Lu2 -3(3) . . . . ?
C2T S2T O4T Lu2 -108(3) . . . . ?
O2A Lu2 O4T S2T 56(3) . . . . ?
O9T Lu2 O4T S2T 175(2) . . . . ?
O2B Lu2 O4T S2T -34(2) . . . . ?
N4B Lu2 O4T S2T 99(3) . . . . ?
N4A Lu2 O4T S2T -111(3) . . . . ?
N6A Lu2 O4T S2T -85(3) . . . . ?
N6B Lu2 O4T S2T 33(2) . . . . ?
O5T S2T C2T F6T 57(3) . . . . ?
O6T S2T C2T F6T 178(2) . . . . ?
O4T S2T C2T F6T -65(2) . . . . ?
O5T S2T C2T F5T -171(2) . . . . ?
O6T S2T C2T F5T -50(3) . . . . ?
O4T S2T C2T F5T 66(2) . . . . ?
O5T S2T C2T F4T -56(2) . . . . ?
O6T S2T C2T F4T 65(2) . . . . ?
O4T S2T C2T F4T -178.6(16) . . . . ?
O7T S3T O9T Lu2 -127(2) . . . . ?
O8T S3T O9T Lu2 7(3) . . . . ?
C3T S3T O9T Lu2 121(2) . . . . ?
O4T Lu2 O9T S3T 95(2) . . . . ?
O2A Lu2 O9T S3T -114(2) . . . . ?
O2B Lu2 O9T S3T -23(3) . . . . ?
N4B Lu2 O9T S3T 168(2) . . . . ?
N4A Lu2 O9T S3T 20.1(19) . . . . ?
N6A Lu2 O9T S3T -48(2) . . . . ?
N6B Lu2 O9T S3T -168.4(16) . . . . ?
O7T S3T C3T F9T 175(3) . . . . ?
O8T S3T C3T F9T 55(4) . . . . ?
O9T S3T C3T F9T -65(3) . . . . ?
O7T S3T C3T F8T -54(4) . . . . ?
O8T S3T C3T F8T -174(3) . . . . ?
O9T S3T C3T F8T 65(3) . . . . ?
O7T S3T C3T F7T 63(3) . . . . ?
O8T S3T C3T F7T -57(3) . . . . ?
O9T S3T C3T F7T -178(2) . . . . ?
C5T S5T O13T F13T 2(11) 2_565 . . 2_565 ?
O15T S5T O13T F13T 99(6) . . . 2_565 ?
O14T S5T O13T F13T -37(6) . . . 2_565 ?
F15T S5T O13T F13T 88(6) 2_565 . . 2_565 ?
F14T S5T O13T F13T -45(6) 2_565 . . 2_565 ?
S5T S5T O13T F13T -153(6) 2_565 . . 2_565 ?
C5T S5T O13T F13T -156(6) . . . 2_565 ?
F13T S5T O13T C5T -2(11) 2_565 . . 2_565 ?
O15T S5T O13T C5T 98(10) . . . 2_565 ?
O14T S5T O13T C5T -39(10) . . . 2_565 ?
F15T S5T O13T C5T 86(10) 2_565 . . 2_565 ?
F14T S5T O13T C5T -46(9) 2_565 . . 2_565 ?
S5T S5T O13T C5T -155(11) 2_565 . . 2_565 ?
C5T S5T O13T C5T -158(10) . . . 2_565 ?
C5T S5T O14T F14T 47(11) 2_565 . . 2_565 ?
F13T S5T O14T F14T -178(6) 2_565 . . 2_565 ?
O15T S5T O14T F14T 68(7) . . . 2_565 ?
O13T S5T O14T F14T -163(6) . . . 2_565 ?
F15T S5T O14T F14T 56(6) 2_565 . . 2_565 ?
S5T S5T O14T F14T -47(6) 2_565 . . 2_565 ?
C5T S5T O14T F14T -57(7) . . . 2_565 ?
F13T S5T O14T C5T 134(11) 2_565 . . 2_565 ?
O15T S5T O14T C5T 21(10) . . . 2_565 ?
O13T S5T O14T C5T 149(11) . . . 2_565 ?
F15T S5T O14T C5T 8(10) 2_565 . . 2_565 ?
F14T S5T O14T C5T -47(11) 2_565 . . 2_565 ?
S5T S5T O14T C5T -95(11) 2_565 . . 2_565 ?
C5T S5T O14T C5T -105(11) . . . 2_565 ?
C5T S5T O14T F13T -134(11) 2_565 . . 2_565 ?
O15T S5T O14T F13T -113(3) . . . 2_565 ?
O13T S5T O14T F13T 15(3) . . . 2_565 ?
F15T S5T O14T F13T -126(3) 2_565 . . 2_565 ?
F14T S5T O14T F13T 178(6) 2_565 . . 2_565 ?
S5T S5T O14T F13T 131(2) 2_565 . . 2_565 ?
C5T S5T O14T F13T 121(2) . . . 2_565 ?
C5T S5T O15T F15T -15(9) 2_565 . . 2_565 ?
F13T S5T O15T F15T -133(5) 2_565 . . 2_565 ?
O14T S5T O15T F15T -30(6) . . . 2_565 ?
O13T S5T O15T F15T -160(5) . . . 2_565 ?
F14T S5T O15T F15T -9(6) 2_565 . . 2_565 ?
S5T S5T O15T F15T 88(5) 2_565 . . 2_565 ?
C5T S5T O15T F15T 101(5) . . . 2_565 ?
F13T S5T O15T C5T -117(8) 2_565 . . 2_565 ?
O14T S5T O15T C5T -15(7) . . . 2_565 ?
O13T S5T O15T C5T -145(8) . . . 2_565 ?
F15T S5T O15T C5T 15(9) 2_565 . . 2_565 ?
F14T S5T O15T C5T 6(7) 2_565 . . 2_565 ?
S5T S5T O15T C5T 104(8) 2_565 . . 2_565 ?
C5T S5T O15T C5T 116(8) . . . 2_565 ?
C5T S5T C5T S5T 0.000(11) 2_565 . . 2_565 ?
F13T S5T C5T S5T 154(6) 2_565 . . 2_565 ?
O15T S5T C5T S5T -85(5) . . . 2_565 ?
O14T S5T C5T S5T 50(5) . . . 2_565 ?
O13T S5T C5T S5T 166(5) . . . 2_565 ?
F15T S5T C5T S5T -59(5) 2_565 . . 2_565 ?
F14T S5T C5T S5T 33(5) 2_565 . . 2_565 ?
C5T S5T C5T O14T 113(6) 2_565 . . 2_565 ?
F13T S5T C5T O14T -93(3) 2_565 . . 2_565 ?
O15T S5T C5T O14T 27(3) . . . 2_565 ?
O14T S5T C5T O14T 163.0(18) . . . 2_565 ?
O13T S5T C5T O14T -82(3) . . . 2_565 ?
F15T S5T C5T O14T 54(3) 2_565 . . 2_565 ?
F14T S5T C5T O14T 145(3) 2_565 . . 2_565 ?
S5T S5T C5T O14T 113(6) 2_565 . . 2_565 ?
C5T S5T C5T F15T -105(5) 2_565 . . . ?
F13T S5T C5T F15T 49(3) 2_565 . . . ?
O15T S5T C5T F15T 169(2) . . . . ?
O14T S5T C5T F15T -55(3) . . . . ?
O13T S5T C5T F15T 60(2) . . . . ?
F15T S5T C5T F15T -164.3(15) 2_565 . . . ?
F14T S5T C5T F15T -73(2) 2_565 . . . ?
S5T S5T C5T F15T -105(5) 2_565 . . . ?
C5T S5T C5T F14T 138(6) 2_565 . . . ?
F13T S5T C5T F14T -68(3) 2_565 . . . ?
O15T S5T C5T F14T 52(2) . . . . ?
O14T S5T C5T F14T -172(2) . . . . ?
O13T S5T C5T F14T -56(2) . . . . ?
F15T S5T C5T F14T 79(2) 2_565 . . . ?
F14T S5T C5T F14T 170.4(13) 2_565 . . . ?
S5T S5T C5T F14T 138(6) 2_565 . . . ?
C5T S5T C5T F13T 18(4) 2_565 . . . ?
F13T S5T C5T F13T 172.3(19) 2_565 . . . ?
O15T S5T C5T F13T -67(2) . . . . ?
O14T S5T C5T F13T 68(2) . . . . ?
O13T S5T C5T F13T -176(2) . . . . ?
F15T S5T C5T F13T -41(2) 2_565 . . . ?
F14T S5T C5T F13T 50.7(19) 2_565 . . . ?
S5T S5T C5T F13T 18(4) 2_565 . . . ?
C5T S5T C5T O15T -78(5) 2_565 . . 2_565 ?
F13T S5T C5T O15T 76(3) 2_565 . . 2_565 ?
O15T S5T C5T O15T -163.1(14) . . . 2_565 ?
O14T S5T C5T O15T -27(3) . . . 2_565 ?
O13T S5T C5T O15T 88(2) . . . 2_565 ?
F15T S5T C5T O15T -137(2) 2_565 . . 2_565 ?
F14T S5T C5T O15T -45(2) 2_565 . . 2_565 ?
S5T S5T C5T O15T -78(5) 2_565 . . 2_565 ?
C5T S5T C5T O13T 11(4) 2_565 . . 2_565 ?
F13T S5T C5T O13T 165(3) 2_565 . . 2_565 ?
O15T S5T C5T O13T -74.3(19) . . . 2_565 ?
O14T S5T C5T O13T 61(2) . . . 2_565 ?
O13T S5T C5T O13T 176.9(12) . . . 2_565 ?
F15T S5T C5T O13T -47.7(18) 2_565 . . 2_565 ?
F14T S5T C5T O13T 43.8(17) 2_565 . . 2_565 ?
S5T S5T C5T O13T 11(4) 2_565 . . 2_565 ?
S5T C5T F13T O13T -1(8) 2_565 . . 2_565 ?
O14T C5T F13T O13T -135(7) 2_565 . . 2_565 ?
F15T C5T F13T O13T 83(8) . . . 2_565 ?
F14T C5T F13T O13T -129(7) . . . 2_565 ?
O15T C5T F13T O13T 70(7) 2_565 . . 2_565 ?
S5T C5T F13T O13T -25(7) . . . 2_565 ?
O14T C5T F13T S5T -134(9) 2_565 . . 2_565 ?
F15T C5T F13T S5T 85(7) . . . 2_565 ?
F14T C5T F13T S5T -128(10) . . . 2_565 ?
O15T C5T F13T S5T 71(6) 2_565 . . 2_565 ?
O13T C5T F13T S5T 1(8) 2_565 . . 2_565 ?
S5T C5T F13T S5T -24(7) . . . 2_565 ?
S5T C5T F13T O14T 134(9) 2_565 . . 2_565 ?
F15T C5T F13T O14T -142(7) . . . 2_565 ?
F14T C5T F13T O14T 6(3) . . . 2_565 ?
O15T C5T F13T O14T -155(6) 2_565 . . 2_565 ?
O13T C5T F13T O14T 135(7) 2_565 . . 2_565 ?
S5T C5T F13T O14T 110(4) . . . 2_565 ?
S5T C5T F14T O14T -63(13) 2_565 . . 2_565 ?
F15T C5T F14T O14T 137(8) . . . 2_565 ?
F13T C5T F14T O14T -12(7) . . . 2_565 ?
O15T C5T F14T O14T 134(10) 2_565 . . 2_565 ?
O13T C5T F14T O14T -28(7) 2_565 . . 2_565 ?
S5T C5T F14T O14T -120(6) . . . 2_565 ?
O14T C5T F14T S5T 63(13) 2_565 . . 2_565 ?
F15T C5T F14T S5T -161(16) . . . 2_565 ?
F13T C5T F14T S5T 50(9) . . . 2_565 ?
O15T C5T F14T S5T -163(19) 2_565 . . 2_565 ?
O13T C5T F14T S5T 34(9) 2_565 . . 2_565 ?
S5T C5T F14T S5T -58(12) . . . 2_565 ?
S5T C5T F15T O15T 17(10) 2_565 . . 2_565 ?
O14T C5T F15T O15T -151(7) 2_565 . . 2_565 ?
F14T C5T F15T O15T -177(6) . . . 2_565 ?
F13T C5T F15T O15T -29(7) . . . 2_565 ?
O13T C5T F15T O15T -10(6) 2_565 . . 2_565 ?
S5T C5T F15T O15T 81(5) . . . 2_565 ?
O14T C5T F15T S5T -168(14) 2_565 . . 2_565 ?
F14T C5T F15T S5T 166(12) . . . 2_565 ?
F13T C5T F15T S5T -46(6) . . . 2_565 ?
O15T C5T F15T S5T -17(10) 2_565 . . 2_565 ?
O13T C5T F15T S5T -27(6) 2_565 . . 2_565 ?
S5T C5T F15T S5T 64(9) . . . 2_565 ?
F17T S6T O16T F16T -173(6) 2_676 . . 2_676 ?
O18T S6T O16T F16T -53(7) . . . 2_676 ?
F18T S6T O16T F16T -40(7) 2_676 . . 2_676 ?
O17T S6T O16T F16T -172(6) . . . 2_676 ?
C6T S6T O16T F16T 71(6) 2_676 . . 2_676 ?
S6T S6T O16T F16T 71(6) 2_676 . . 2_676 ?
O18T S6T O17T F17T -147(38) . . . 2_676 ?
O16T S6T O17T F17T -15(39) . . . 2_676 ?
F16T S6T O17T F17T -20(40) 2_676 . . 2_676 ?
F18T S6T O17T F17T -151(38) 2_676 . . 2_676 ?
C6T S6T O17T F17T 103(38) 2_676 . . 2_676 ?
S6T S6T O17T F17T 103(38) 2_676 . . 2_676 ?
F17T S6T O18T F18T -167(19) 2_676 . . 2_676 ?
O16T S6T O18T F18T 75(20) . . . 2_676 ?
F16T S6T O18T F18T 54(20) 2_676 . . 2_676 ?
O17T S6T O18T F18T -164(19) . . . 2_676 ?
C6T S6T O18T F18T -51(20) 2_676 . . 2_676 ?
S6T S6T O18T F18T -51(20) 2_676 . . 2_676 ?
O4S S2S C2S F3S -179(2) . . . . ?
O5S S2S C2S F3S 70(3) . . . . ?
O3S S2S C2S F3S -54(3) . . . . ?
O4S S2S C2S F5S -70(3) . . . . ?
O5S S2S C2S F5S 179(2) . . . . ?
O3S S2S C2S F5S 56(3) . . . . ?
O4S S2S C2S F4S 58(4) . . . . ?
O5S S2S C2S F4S -53(4) . . . . ?
O3S S2S C2S F4S -176(3) . . . . ?

loop_
_platon_squeeze_void_nr
_platon_squeeze_void_average_x
_platon_squeeze_void_average_y
_platon_squeeze_void_average_z
_platon_squeeze_void_volume
_platon_squeeze_void_count_electrons
1 -0.328 0.615 0.172 1762.4 252.4
2 0.300 0.938 0.442 54.9 15.4
3 0.699 0.062 0.558 55.7 22.6
